data_7120306
loop_
_publ_author_name
'wang, zilong'
'Gu, peiyang'
'Liu, Guangfeng'
'Yao, Hui-ying'
'Wu, Yi-Shi'
'Li, Yongxin'
'Ganguly, Rakesh'
'Zhu, Jia'
'Fu, Hongbing'
'zhang, qichun'

_publ_section_title
;
 A Large Pyrene-Fused N-Heteroacene: Fifteen Aromatic Six-Membered Rings
 Annulated in One Row
;
_journal_name_full 'Chem. Commun.'
_journal_paper_doi 10.1039/C7CC03898D
_journal_year 2017
_chemical_formula_sum 'C364 H450 N24 O10 Si20'
_chemical_formula_weight 5883.25
_space_group_crystal_system triclinic
_space_group_IT_number 2
_space_group_name_Hall '-P 1'
_space_group_name_H-M_alt 'P -1'
_symmetry_space_group_name_Hall '-P 1'
_symmetry_space_group_name_H-M 'P -1'
_atom_sites_solution_hydrogens geom
_audit_block_doi 10.5517/ccdc.csd.cc1nlvjm
_audit_creation_method SHELXL-2014/7
_audit_update_record
;
2017-03-12 deposited with the CCDC.
2017-06-19 downloaded from the CCDC.
;
_cell_angle_alpha 70.114(2)
_cell_angle_beta 89.128(2)
_cell_angle_gamma 89.198(2)
_cell_formula_units_Z 1
_cell_length_a 20.1652(5)
_cell_length_b 21.0142(5)
_cell_length_c 21.8327(6)
_cell_measurement_reflns_used 4715
_cell_measurement_temperature 153(2)
_cell_measurement_theta_max 65.20
_cell_measurement_theta_min 2.24
_cell_volume 8698.7(4)
_computing_cell_refinement 'Bruker SAINT'
_computing_data_collection 'Bruker APEX3'
_computing_data_reduction 'Bruker SAINT'
_computing_molecular_graphics 'Bruker SHELXTL'
_computing_publication_material 'Bruker SHELXTL'
_computing_structure_refinement 'SHELXL-2014 (Sheldrick 2014)'
_computing_structure_solution 'SHELXS-97 (Sheldrick 2008)'
_diffrn_ambient_temperature 153(2)
_diffrn_measured_fraction_theta_full 0.973
_diffrn_measured_fraction_theta_max 0.973
_diffrn_measurement_device_type 'Bruker APEX-II CCD'
_diffrn_measurement_method '\f and \w scans'
_diffrn_radiation_type CuK\a
_diffrn_radiation_wavelength 1.54178
_diffrn_reflns_av_R_equivalents 0.2658
_diffrn_reflns_av_unetI/netI 0.3148
_diffrn_reflns_Laue_measured_fraction_full 0.973
_diffrn_reflns_Laue_measured_fraction_max 0.973
_diffrn_reflns_limit_h_max 23
_diffrn_reflns_limit_h_min -23
_diffrn_reflns_limit_k_max 23
_diffrn_reflns_limit_k_min -25
_diffrn_reflns_limit_l_max 25
_diffrn_reflns_limit_l_min -26
_diffrn_reflns_number 63252
_diffrn_reflns_point_group_measured_fraction_full 0.973
_diffrn_reflns_point_group_measured_fraction_max 0.973
_diffrn_reflns_theta_full 66.729
_diffrn_reflns_theta_max 66.729
_diffrn_reflns_theta_min 2.152
_exptl_absorpt_coefficient_mu 1.145
_exptl_absorpt_correction_T_max 0.977
_exptl_absorpt_correction_T_min 0.916
_exptl_absorpt_correction_type multi-scan
_exptl_absorpt_process_details 'Bruker SADABS'
_exptl_crystal_colour black
_exptl_crystal_density_diffrn 1.123
_exptl_crystal_description needle
_exptl_crystal_F_000 3162
_exptl_crystal_size_max 0.080
_exptl_crystal_size_mid 0.060
_exptl_crystal_size_min 0.020
_refine_diff_density_max 0.405
_refine_diff_density_min -0.432
_refine_diff_density_rms 0.075
_refine_ls_extinction_coef 0.00021(2)
_refine_ls_extinction_expression Fc^*^=kFc[1+0.001xFc^2^\l^3^/sin(2\q)]^-1/4^
_refine_ls_extinction_method 'SHELXL-2014/7 (Sheldrick 2014'
_refine_ls_goodness_of_fit_ref 0.931
_refine_ls_hydrogen_treatment constr
_refine_ls_matrix_type full
_refine_ls_number_parameters 2447
_refine_ls_number_reflns 29982
_refine_ls_number_restraints 2269
_refine_ls_restrained_S_all 0.913
_refine_ls_R_factor_all 0.2578
_refine_ls_R_factor_gt 0.1019
_refine_ls_shift/su_max 0.187
_refine_ls_shift/su_mean 0.001
_refine_ls_structure_factor_coef Fsqd
_refine_ls_weighting_details 'w=1/[\s^2^(Fo^2^)+(0.1048P)^2^] where P=(Fo^2^+2Fc^2^)/3'
_refine_ls_weighting_scheme calc
_refine_ls_wR_factor_gt 0.2314
_refine_ls_wR_factor_ref 0.3240
_reflns_Friedel_coverage 0.000
_reflns_number_gt 10286
_reflns_number_total 29982
_reflns_threshold_expression 'I > 2\s(I)'
_cod_data_source_file c7cc03898d2.cif
_cod_data_source_block cu_zqc33s_0m_a
_cod_database_code 7120306
_shelx_shelxl_version_number 2014/7
_shelx_space_group_comment
;
The symmetry employed for this shelxl refinement is uniquely defined
by the following loop, which should always be used as a source of
symmetry information in preference to the above space-group names.
They are only intended as comments.
;
_shelx_estimated_absorpt_t_min 0.914
_shelx_estimated_absorpt_t_max 0.977

loop_
_space_group_symop_operation_xyz
'x, y, z'
'-x, -y, -z'

loop_
_atom_site_label
_atom_site_type_symbol
_atom_site_fract_x
_atom_site_fract_y
_atom_site_fract_z
_atom_site_U_iso_or_equiv
_atom_site_adp_type
_atom_site_occupancy
_atom_site_site_symmetry_order
_atom_site_calc_flag
_atom_site_refinement_flags_posn
_atom_site_refinement_flags_adp
_atom_site_refinement_flags_occupancy
_atom_site_disorder_assembly
_atom_site_disorder_group
C1 C 0.3926(2) 0.3143(2) 1.16501(19) 0.0446(13) Uani 1 1 d . . . . .
H1 H 0.4248 0.2871 1.1531 0.054 Uiso 1 1 calc R U . . .
C2 C 0.3615(2) 0.2904(2) 1.2234(2) 0.0498(14) Uani 1 1 d . . . . .
H2 H 0.3721 0.2465 1.2525 0.060 Uiso 1 1 calc R U . . .
C3 C 0.3130(2) 0.3306(2) 1.2415(2) 0.0585(16) Uani 1 1 d . . . . .
H3 H 0.2912 0.3126 1.2826 0.070 Uiso 1 1 calc R U . . .
C4 C 0.2969(2) 0.3936(2) 1.2018(2) 0.0494(14) Uani 1 1 d . . . . .
H4 H 0.2644 0.4194 1.2153 0.059 Uiso 1 1 calc R U . . .
C5 C 0.3289(2) 0.4218(2) 1.13928(19) 0.0417(12) Uani 1 1 d . . . . .
C6 C 0.37711(19) 0.38056(18) 1.12107(19) 0.0344(11) Uani 1 1 d . . . . .
C7 C 0.3925(2) 0.46566(19) 1.02349(19) 0.0355(11) Uani 1 1 d . . . . .
C8 C 0.34451(19) 0.50786(18) 1.04159(18) 0.0327(10) Uani 1 1 d . . . . .
C9 C 0.32955(18) 0.57284(17) 0.99973(18) 0.0296(10) Uani 1 1 d . . . . .
C10 C 0.2802(2) 0.61362(18) 1.01723(18) 0.0358(11) Uani 1 1 d . . . . .
C11 C 0.2385(2) 0.64899(18) 1.03199(19) 0.0372(11) Uani 1 1 d . . . . .
C12 C 0.1302(2) 0.6539(2) 1.1264(2) 0.0472(13) Uani 1 1 d . . . . .
H12 H 0.0943 0.6837 1.1340 0.057 Uiso 1 1 calc R U . . .
C13 C 0.1747(3) 0.6327(3) 1.1869(2) 0.079(2) Uani 1 1 d . . . . .
H13A H 0.1484 0.6078 1.2255 0.119 Uiso 1 1 calc R U . . .
H13B H 0.1932 0.6731 1.1928 0.119 Uiso 1 1 calc R U . . .
H13C H 0.2110 0.6037 1.1810 0.119 Uiso 1 1 calc R U . . .
C14 C 0.0969(3) 0.5912(2) 1.1212(3) 0.0692(18) Uani 1 1 d . . . . .
H14A H 0.1308 0.5598 1.1154 0.104 Uiso 1 1 calc R U . . .
H14B H 0.0671 0.6045 1.0838 0.104 Uiso 1 1 calc R U . . .
H14C H 0.0713 0.5689 1.1611 0.104 Uiso 1 1 calc R U . . .
C15 C 0.2188(2) 0.7750(2) 1.0607(2) 0.0499(14) Uani 1 1 d . . . . .
H15 H 0.2497 0.7546 1.0978 0.060 Uiso 1 1 calc R U . . .
C16 C 0.2627(2) 0.8161(2) 1.0024(3) 0.0703(18) Uani 1 1 d . . . . .
H16A H 0.2346 0.8386 0.9648 0.105 Uiso 1 1 calc R U . . .
H16B H 0.2940 0.7855 0.9912 0.105 Uiso 1 1 calc R U . . .
H16C H 0.2873 0.8501 1.0140 0.105 Uiso 1 1 calc R U . . .
C17 C 0.1725(3) 0.8245(2) 1.0814(3) 0.0713(16) Uani 1 1 d . . . . .
H17A H 0.1985 0.8625 1.0840 0.107 Uiso 1 1 calc R U . . .
H17B H 0.1524 0.8004 1.1240 0.107 Uiso 1 1 calc R U . . .
H17C H 0.1374 0.8415 1.0491 0.107 Uiso 1 1 calc R U . . .
C18 C 0.1131(2) 0.7242(2) 0.98098(19) 0.0392(12) Uani 1 1 d . . . . .
H18 H 0.0963 0.6800 0.9801 0.047 Uiso 1 1 calc R U . . .
C19 C 0.0521(2) 0.7638(2) 0.9910(2) 0.0604(16) Uani 1 1 d . . . . .
H19A H 0.0657 0.8084 0.9910 0.091 Uiso 1 1 calc R U . . .
H19B H 0.0308 0.7391 1.0329 0.091 Uiso 1 1 calc R U . . .
H19C H 0.0207 0.7694 0.9557 0.091 Uiso 1 1 calc R U . . .
C20 C 0.1443(2) 0.7601(2) 0.9135(2) 0.0509(14) Uani 1 1 d . . . . .
H20A H 0.1107 0.7667 0.8799 0.076 Uiso 1 1 calc R U . . .
H20B H 0.1808 0.7323 0.9059 0.076 Uiso 1 1 calc R U . . .
H20C H 0.1614 0.8042 0.9117 0.076 Uiso 1 1 calc R U . . .
C21 C 0.36110(19) 0.59762(17) 0.93828(18) 0.0311(10) Uani 1 1 d . . . . .
C22 C 0.40916(19) 0.55591(17) 0.91998(17) 0.0286(10) Uani 1 1 d . . . . .
C23 C 0.42260(19) 0.49006(18) 0.96061(18) 0.0307(10) Uani 1 1 d . . . . .
C24 C 0.4629(2) 0.4453(2) 0.93897(19) 0.0373(11) Uani 1 1 d . . . . .
C25 C 0.4905(2) 0.40540(18) 0.91900(19) 0.0453(13) Uani 1 1 d D . . . .
C35 C 0.42620(19) 0.64217(18) 0.82210(18) 0.0318(10) Uani 1 1 d . . . . .
C35P C 0.37731(18) 0.68336(17) 0.84041(17) 0.0282(10) Uani 1 1 d . . . . .
C36 C 0.36368(19) 0.75149(18) 0.79679(18) 0.0316(11) Uani 1 1 d . . . . .
C37 C 0.3115(2) 0.79079(19) 0.8112(2) 0.0432(13) Uani 1 1 d . . . . .
H37 H 0.2857 0.7724 0.8498 0.052 Uiso 1 1 calc R U . . .
C38 C 0.2983(2) 0.8557(2) 0.7691(2) 0.0435(13) Uani 1 1 d . . . . .
C39 C 0.2418(2) 0.8936(2) 0.7777(2) 0.0483(14) Uani 1 1 d . . . . .
C40 C 0.1927(2) 0.9272(2) 0.7800(2) 0.0527(15) Uani 1 1 d . . . . .
C41 C 0.1138(2) 1.0128(2) 0.8428(2) 0.0452(13) Uani 1 1 d . . . . .
H41 H 0.0699 1.0357 0.8422 0.054 Uiso 1 1 calc R U . . .
C42 C 0.1670(3) 1.0652(2) 0.8320(3) 0.0734(19) Uani 1 1 d . . . . .
H42A H 0.1640 1.0855 0.8663 0.110 Uiso 1 1 calc R U . . .
H42B H 0.1610 1.1004 0.7894 0.110 Uiso 1 1 calc R U . . .
H42C H 0.2107 1.0437 0.8333 0.110 Uiso 1 1 calc R U . . .
C43 C 0.1209(3) 0.9582(3) 0.9083(2) 0.0657(16) Uani 1 1 d . . . . .
H43A H 0.1616 0.9320 0.9087 0.099 Uiso 1 1 calc R U . . .
H43B H 0.0826 0.9281 0.9167 0.099 Uiso 1 1 calc R U . . .
H43C H 0.1231 0.9788 0.9423 0.099 Uiso 1 1 calc R U . . .
C44 C 0.0467(2) 0.9113(2) 0.7891(2) 0.0569(14) Uani 1 1 d . . . . .
H44 H 0.0514 0.8801 0.8351 0.068 Uiso 1 1 calc R U . . .
C45 C -0.0225(2) 0.9438(3) 0.7845(3) 0.0721(18) Uani 1 1 d . . . . .
H45A H -0.0309 0.9722 0.7394 0.108 Uiso 1 1 calc R U . . .
H45B H -0.0248 0.9716 0.8126 0.108 Uiso 1 1 calc R U . . .
H45C H -0.0560 0.9082 0.7988 0.108 Uiso 1 1 calc R U . . .
C46 C 0.0509(3) 0.8661(2) 0.7458(3) 0.0866(19) Uani 1 1 d . . . . .
H46A H 0.0152 0.8329 0.7581 0.130 Uiso 1 1 calc R U . . .
H46B H 0.0939 0.8426 0.7520 0.130 Uiso 1 1 calc R U . . .
H46C H 0.0463 0.8945 0.7000 0.130 Uiso 1 1 calc R U . . .
C47 C 0.1160(3) 1.0461(3) 0.6951(2) 0.0665(17) Uani 1 1 d . . . . .
H47 H 0.1590 1.0698 0.6941 0.080 Uiso 1 1 calc R U . . .
C48 C 0.1177(4) 1.0256(3) 0.6359(3) 0.110(3) Uani 1 1 d . . . . .
H48A H 0.0734 1.0113 0.6284 0.165 Uiso 1 1 calc R U . . .
H48B H 0.1492 0.9879 0.6425 0.165 Uiso 1 1 calc R U . . .
H48C H 0.1317 1.0640 0.5981 0.165 Uiso 1 1 calc R U . . .
C49 C 0.0618(3) 1.1009(3) 0.6867(3) 0.082(2) Uani 1 1 d . . . . .
H49A H 0.0675 1.1366 0.6443 0.122 Uiso 1 1 calc R U . . .
H49B H 0.0655 1.1203 0.7214 0.122 Uiso 1 1 calc R U . . .
H49C H 0.0180 1.0805 0.6891 0.122 Uiso 1 1 calc R U . . .
C50 C 0.3389(2) 0.8836(2) 0.7134(2) 0.0435(13) Uani 1 1 d . . . . .
H50 H 0.3304 0.9282 0.6847 0.052 Uiso 1 1 calc R U . . .
C51 C 0.3913(2) 0.84635(18) 0.7004(2) 0.0359(11) Uani 1 1 d . . . . .
C52 C 0.4011(2) 0.77951(18) 0.73941(19) 0.0343(11) Uani 1 1 d . . . . .
C53 C 0.45090(19) 0.73734(17) 0.71941(18) 0.0319(10) Uani 1 1 d . . . . .
C54 C 0.48636(18) 0.76434(18) 0.66091(18) 0.0297(10) Uani 1 1 d . . . . .
C55 C 0.47808(19) 0.83590(18) 0.6222(2) 0.0352(11) Uani 1 1 d . . . . .
C56 C 0.4332(2) 0.8778(2) 0.64318(19) 0.0357(11) Uani 1 1 d . . . . .
C57 C 0.52885(19) 0.72254(18) 0.64017(19) 0.0334(11) Uani 1 1 d . . . . .
H57 H 0.5525 0.7407 0.6002 0.040 Uiso 1 1 calc R U . . .
C58 C 0.53691(18) 0.65466(18) 0.67734(18) 0.0306(10) Uani 1 1 d . . . . .
C59 C 0.50350(19) 0.62827(18) 0.73766(19) 0.0351(11) Uani 1 1 d . . . . .
H59 H 0.5105 0.5825 0.7643 0.042 Uiso 1 1 calc R U . . .
C60 C 0.46038(18) 0.66910(17) 0.75816(17) 0.0287(10) Uani 1 1 d . . . . .
C61 C 0.5800(2) 0.61181(19) 0.65374(18) 0.0353(11) Uani 1 1 d . . . . .
C62 C 0.6139(2) 0.57683(19) 0.6317(2) 0.0418(12) Uani 1 1 d . . . . .
C63 C 0.6449(2) 0.4377(2) 0.6281(2) 0.0532(14) Uani 1 1 d . . . . .
H63 H 0.6553 0.4265 0.6753 0.064 Uiso 1 1 calc R U . . .
C64 C 0.6891(3) 0.3906(2) 0.6055(3) 0.093(2) Uani 1 1 d . . . . .
H64A H 0.6800 0.3435 0.6323 0.139 Uiso 1 1 calc R U . . .
H64B H 0.7357 0.4006 0.6099 0.139 Uiso 1 1 calc R U . . .
H64C H 0.6800 0.3971 0.5598 0.139 Uiso 1 1 calc R U . . .
C65 C 0.5727(3) 0.4194(3) 0.6273(3) 0.0774(19) Uani 1 1 d . . . . .
H65A H 0.5594 0.4270 0.5824 0.116 Uiso 1 1 calc R U . . .
H65B H 0.5453 0.4476 0.6455 0.116 Uiso 1 1 calc R U . . .
H65C H 0.5667 0.3716 0.6535 0.116 Uiso 1 1 calc R U . . .
C66 C 0.7549(2) 0.5414(2) 0.6013(2) 0.0587(16) Uani 1 1 d . . . . .
H66 H 0.7802 0.5191 0.5743 0.070 Uiso 1 1 calc R U . . .
C67 C 0.7764(3) 0.5070(3) 0.6725(3) 0.093(2) Uani 1 1 d . . . . .
H67A H 0.8230 0.5173 0.6768 0.139 Uiso 1 1 calc R U . . .
H67B H 0.7712 0.4579 0.6849 0.139 Uiso 1 1 calc R U . . .
H67C H 0.7487 0.5239 0.7010 0.139 Uiso 1 1 calc R U . . .
C68 C 0.7738(2) 0.6171(3) 0.5764(3) 0.081(2) Uani 1 1 d . . . . .
H68A H 0.7541 0.6394 0.6052 0.122 Uiso 1 1 calc R U . . .
H68B H 0.7571 0.6387 0.5321 0.122 Uiso 1 1 calc R U . . .
H68C H 0.8222 0.6211 0.5760 0.122 Uiso 1 1 calc R U . . .
C69 C 0.6446(2) 0.5683(2) 0.5020(2) 0.0441(12) Uani 1 1 d . . . . .
H69 H 0.6481 0.6183 0.4916 0.053 Uiso 1 1 calc R U . . .
C70 C 0.6954(2) 0.5504(3) 0.4571(2) 0.0716(17) Uani 1 1 d . . . . .
H70A H 0.7010 0.5011 0.4710 0.107 Uiso 1 1 calc R U . . .
H70B H 0.7380 0.5712 0.4594 0.107 Uiso 1 1 calc R U . . .
H70C H 0.6795 0.5674 0.4121 0.107 Uiso 1 1 calc R U . . .
C71 C 0.5764(2) 0.5571(2) 0.4818(2) 0.0644(16) Uani 1 1 d . . . . .
H71A H 0.5704 0.5835 0.4356 0.097 Uiso 1 1 calc R U . . .
H71B H 0.5434 0.5715 0.5079 0.097 Uiso 1 1 calc R U . . .
H71C H 0.5707 0.5090 0.4886 0.097 Uiso 1 1 calc R U . . .
C72 C 0.46565(19) 0.97121(19) 0.55944(19) 0.0348(11) Uani 1 1 d . . . . .
C73 C 0.50455(19) 0.92926(18) 0.53276(18) 0.0325(10) Uani 1 1 d . . . . .
C74 C 0.53776(18) 0.95768(19) 0.47208(18) 0.0318(10) Uani 1 1 d . . . . .
C75 C 0.5716(2) 0.91718(18) 0.44150(19) 0.0361(11) Uani 1 1 d . . . . .
C76 C 0.5970(2) 0.88190(18) 0.41419(19) 0.0429(12) Uani 1 1 d D . . . .
C86 C 0.8852(2) 0.7006(2) 0.3466(2) 0.0476(14) Uani 1 1 d . . . . .
H86 H 0.9102 0.7298 0.3622 0.057 Uiso 1 1 calc R U . . .
C87 C 0.8543(2) 0.7257(2) 0.2882(2) 0.0510(15) Uani 1 1 d . . . . .
H87 H 0.8580 0.7723 0.2631 0.061 Uiso 1 1 calc R U . . .
C88 C 0.8162(2) 0.6826(2) 0.2645(2) 0.0487(14) Uani 1 1 d . . . . .
H88 H 0.7937 0.7015 0.2243 0.058 Uiso 1 1 calc R U . . .
C89 C 0.8113(2) 0.6157(2) 0.2973(2) 0.0433(13) Uani 1 1 d . . . . .
H89 H 0.7872 0.5879 0.2793 0.052 Uiso 1 1 calc R U . . .
C90 C 0.8422(2) 0.58634(19) 0.35941(18) 0.0351(11) Uani 1 1 d . . . . .
C91 C 0.8801(2) 0.63045(18) 0.3846(2) 0.0375(11) Uani 1 1 d . . . . .
C92 C 0.90144(19) 0.54024(17) 0.47717(18) 0.0318(10) Uani 1 1 d . . . . .
C93 C 0.86475(19) 0.49655(17) 0.45156(17) 0.0303(10) Uani 1 1 d . . . . .
C94 C 0.85461(19) 0.42744(17) 0.48823(17) 0.0319(10) Uani 1 1 d . . . . .
C95 C 0.8118(2) 0.38729(18) 0.46559(18) 0.0360(11) Uani 1 1 d . . . . .
C96 C 0.7706(2) 0.35676(18) 0.4479(2) 0.0433(12) Uani 1 1 d D . . . .
C106 C 0.88682(18) 0.40011(17) 0.54972(18) 0.0297(10) Uani 1 1 d . . . . .
C107 C 0.92288(19) 0.44464(17) 0.57497(17) 0.0299(10) Uani 1 1 d . . . . .
C108 C 0.92867(18) 0.51298(17) 0.54050(19) 0.0326(10) Uani 1 1 d . . . . .
C109 C 0.9571(2) 0.55820(18) 0.56860(19) 0.0354(11) Uani 1 1 d . . . . .
C110 C 0.9754(2) 0.59835(19) 0.59296(19) 0.0401(12) Uani 1 1 d . . . . .
C111 C 0.9877(3) 0.7471(2) 0.5659(2) 0.0577(15) Uani 1 1 d . . . . .
H111 H 0.9994 0.7819 0.5856 0.069 Uiso 1 1 calc R U . . .
C112 C 0.9193(3) 0.7647(3) 0.5361(3) 0.091(2) Uani 1 1 d . . . . .
H11A H 0.9180 0.8125 0.5083 0.137 Uiso 1 1 calc R U . . .
H11B H 0.8859 0.7569 0.5709 0.137 Uiso 1 1 calc R U . . .
H11C H 0.9099 0.7363 0.5099 0.137 Uiso 1 1 calc R U . . .
C113 C 1.0380(3) 0.7517(3) 0.5115(3) 0.082(2) Uani 1 1 d . . . . .
H11D H 1.0268 0.7188 0.4905 0.123 Uiso 1 1 calc R U . . .
H11E H 1.0826 0.7417 0.5300 0.123 Uiso 1 1 calc R U . . .
H11F H 1.0370 0.7974 0.4793 0.123 Uiso 1 1 calc R U . . .
C114 C 1.0730(2) 0.6449(2) 0.6724(2) 0.0481(13) Uani 1 1 d . . . . .
H114 H 1.1067 0.6632 0.6368 0.058 Uiso 1 1 calc R U . . .
C115 C 1.0828(2) 0.6829(2) 0.7196(2) 0.0692(15) Uani 1 1 d . . . . .
H11G H 1.0503 0.6674 0.7553 0.104 Uiso 1 1 calc R U . . .
H11H H 1.0767 0.7315 0.6967 0.104 Uiso 1 1 calc R U . . .
H11I H 1.1277 0.6742 0.7373 0.104 Uiso 1 1 calc R U . . .
C116 C 1.0891(2) 0.5688(2) 0.7039(2) 0.0629(16) Uani 1 1 d . . . . .
H11J H 1.1360 0.5629 0.7160 0.094 Uiso 1 1 calc R U . . .
H11K H 1.0803 0.5457 0.6727 0.094 Uiso 1 1 calc R U . . .
H11L H 1.0613 0.5495 0.7429 0.094 Uiso 1 1 calc R U . . .
C117 C 0.9196(3) 0.6524(2) 0.6899(2) 0.0596(15) Uani 1 1 d . . . . .
H117 H 0.8790 0.6545 0.6635 0.071 Uiso 1 1 calc R U . . .
C118 C 0.9095(3) 0.7090(3) 0.7205(3) 0.102(2) Uani 1 1 d . . . . .
H11M H 0.8635 0.7089 0.7355 0.152 Uiso 1 1 calc R U . . .
H11N H 0.9195 0.7531 0.6877 0.152 Uiso 1 1 calc R U . . .
H11O H 0.9394 0.7007 0.7575 0.152 Uiso 1 1 calc R U . . .
C119 C 0.9167(3) 0.5835(3) 0.7449(2) 0.076(2) Uani 1 1 d . . . . .
H11P H 0.9543 0.5789 0.7739 0.114 Uiso 1 1 calc R U . . .
H11Q H 0.9186 0.5472 0.7262 0.114 Uiso 1 1 calc R U . . .
H11R H 0.8752 0.5804 0.7696 0.114 Uiso 1 1 calc R U . . .
C120 C 0.94574(17) 0.35434(17) 0.66749(16) 0.0279(9) Uani 1 1 d . . . . .
C121 C 0.90821(18) 0.30965(16) 0.64213(17) 0.0277(10) Uani 1 1 d . . . . .
C122 C 0.90218(18) 0.23873(17) 0.67985(17) 0.0282(10) Uani 1 1 d . . . . .
C123 C 0.87017(19) 0.19449(18) 0.65431(18) 0.0332(10) Uani 1 1 d . . . . .
H123 H 0.8529 0.2115 0.6115 0.040 Uiso 1 1 calc R U . . .
C124 C 0.86341(19) 0.12651(18) 0.69056(18) 0.0338(10) Uani 1 1 d . . . . .
C125 C 0.8359(2) 0.08067(18) 0.66098(18) 0.0388(11) Uani 1 1 d . . . . .
C126 C 0.8152(2) 0.04123(19) 0.63607(19) 0.0526(14) Uani 1 1 d D . . . .
C136 C 0.88758(19) 0.10136(17) 0.75357(17) 0.0319(10) Uani 1 1 d . . . . .
H136 H 0.8813 0.0551 0.7789 0.038 Uiso 1 1 calc R U . . .
C137 C 0.92125(17) 0.14383(16) 0.78009(17) 0.0258(9) Uani 1 1 d . . . . .
C138 C 0.93042(17) 0.21170(16) 0.74317(15) 0.0231(9) Uani 1 1 d . . . . .
C139 C 0.96973(17) 0.25520(17) 0.76751(17) 0.0264(10) Uani 1 1 d . . . . .
C140 C 0.97609(18) 0.32508(17) 0.73117(17) 0.0281(10) Uani 1 1 d . . . . .
C141 C 1.01478(19) 0.36608(17) 0.75577(18) 0.0321(10) Uani 1 1 d . . . . .
H141 H 1.0180 0.4132 0.7322 0.039 Uiso 1 1 calc R U . . .
C142 C 1.04861(18) 0.33794(17) 0.81479(17) 0.0302(10) Uani 1 1 d . . . . .
C143 C 1.08832(19) 0.37783(19) 0.84174(18) 0.0359(11) Uani 1 1 d . . . . .
C144 C 1.1216(2) 0.4076(2) 0.86923(19) 0.0393(11) Uani 1 1 d . . . . .
C145 C 1.1223(2) 0.5420(2) 0.8819(2) 0.0620(14) Uani 1 1 d . . . . .
H145 H 1.1271 0.5559 0.8334 0.074 Uiso 1 1 calc R U . . .
C146 C 1.1587(3) 0.5955(2) 0.9030(3) 0.0991(19) Uani 1 1 d . . . . .
H14D H 1.1431 0.6409 0.8768 0.149 Uiso 1 1 calc R U . . .
H14E H 1.2065 0.5918 0.8964 0.149 Uiso 1 1 calc R U . . .
H14F H 1.1493 0.5877 0.9492 0.149 Uiso 1 1 calc R U . . .
C147 C 1.0479(3) 0.5432(3) 0.8973(3) 0.0837(19) Uani 1 1 d . . . . .
H14G H 1.0416 0.5356 0.9439 0.125 Uiso 1 1 calc R U . . .
H14H H 1.0257 0.5075 0.8862 0.125 Uiso 1 1 calc R U . . .
H14I H 1.0290 0.5873 0.8718 0.125 Uiso 1 1 calc R U . . .
C148 C 1.1369(2) 0.4081(2) 1.0039(2) 0.0535(13) Uani 1 1 d . . . . .
H148 H 1.1691 0.3693 1.0171 0.064 Uiso 1 1 calc R U . . .
C149 C 1.1503(3) 0.4457(3) 1.0505(2) 0.092(2) Uani 1 1 d . . . . .
H14J H 1.1160 0.4804 1.0459 0.138 Uiso 1 1 calc R U . . .
H14K H 1.1938 0.4672 1.0406 0.138 Uiso 1 1 calc R U . . .
H14L H 1.1498 0.4138 1.0953 0.138 Uiso 1 1 calc R U . . .
C150 C 1.0690(3) 0.3737(3) 1.0173(3) 0.083(2) Uani 1 1 d . . . . .
H15A H 1.0652 0.3463 1.0636 0.125 Uiso 1 1 calc R U . . .
H15B H 1.0645 0.3446 0.9908 0.125 Uiso 1 1 calc R U . . .
H15C H 1.0339 0.4084 1.0062 0.125 Uiso 1 1 calc R U . . .
C151 C 1.2522(2) 0.4564(2) 0.9042(2) 0.0521(14) Uani 1 1 d . . . . .
H151 H 1.2700 0.4820 0.9314 0.063 Uiso 1 1 calc R U . . .
C152 C 1.2845(3) 0.3875(3) 0.9287(3) 0.081(2) Uani 1 1 d . . . . .
H15D H 1.2737 0.3624 0.8998 0.122 Uiso 1 1 calc R U . . .
H15E H 1.2681 0.3629 0.9728 0.122 Uiso 1 1 calc R U . . .
H15F H 1.3327 0.3925 0.9296 0.122 Uiso 1 1 calc R U . . .
C153 C 1.2717(3) 0.4959(3) 0.8354(3) 0.079(2) Uani 1 1 d . . . . .
H15G H 1.3200 0.5011 0.8323 0.119 Uiso 1 1 calc R U . . .
H15H H 1.2504 0.5406 0.8222 0.119 Uiso 1 1 calc R U . . .
H15I H 1.2575 0.4718 0.8066 0.119 Uiso 1 1 calc R U . . .
C154 C 1.04221(18) 0.26910(17) 0.84985(17) 0.0303(10) Uani 1 1 d . . . . .
H154 H 1.0650 0.2502 0.8898 0.036 Uiso 1 1 calc R U . . .
C155 C 1.00284(17) 0.22703(18) 0.82752(16) 0.0264(10) Uani 1 1 d . . . . .
C156 C 0.99452(18) 0.15649(17) 0.86593(17) 0.0269(10) Uani 1 1 d . . . . .
C157 C 1.01422(18) 0.06742(17) 0.95917(17) 0.0270(10) Uani 1 1 d . . . . .
C158 C 1.04948(18) 0.03755(17) 1.01889(17) 0.0290(10) Uani 1 1 d . . . . .
C159 C 1.1010(2) 0.07530(18) 1.03344(18) 0.0347(11) Uani 1 1 d . . . . .
C160 C 1.1481(2) 0.1047(2) 1.0437(2) 0.0467(13) Uani 1 1 d . . . . .
C170 C 1.03384(17) -0.02660(16) 1.05864(17) 0.0264(9) Uani 1 1 d . . . . .
C171 C 1.05060(17) -0.11494(16) 1.15495(16) 0.0249(9) Uani 1 1 d . . . . .
C172 C 0.6857(6) 0.1595(7) 0.7340(6) 0.293(4) Uani 1 1 d . U . . .
C173 C 0.6274(6) 0.1067(7) 0.8713(6) 0.271(4) Uani 1 1 d . U . . .
C174 C 0.5895(6) 0.1148(7) 0.8103(6) 0.260(4) Uani 1 1 d . U . . .
C175 C 0.7273(6) 0.1605(6) 0.7842(5) 0.254(4) Uani 1 1 d . U . . .
O1 O 0.6349(4) 0.0996(4) 0.7605(4) 0.261(3) Uani 1 1 d . U . . .
O2 O 0.6835(3) 0.1596(3) 0.8442(3) 0.197(2) Uani 1 1 d . U . . .
C176 C 0.5696(4) 0.9175(3) 0.7267(4) 0.131(2) Uani 1 1 d D U . . .
C177 C 0.5110(4) 0.8476(3) 0.8233(3) 0.109(2) Uani 1 1 d D U . . .
C178 C 0.4703(4) 0.9068(3) 0.8251(3) 0.117(2) Uani 1 1 d D U . . .
C179 C 0.5324(5) 0.9762(3) 0.7300(3) 0.145(3) Uani 1 1 d D U . . .
O3 O 0.5315(2) 0.8594(2) 0.7543(2) 0.1063(15) Uani 1 1 d D U . . .
O4 O 0.5103(3) 0.9660(2) 0.7996(2) 0.142(2) Uani 1 1 d D U . . .
C180 C 0.4932(10) 0.0487(5) 1.0257(5) 0.249(3) Uani 0.5 1 d D U P A -1
C181 C 0.4356(7) 0.0169(5) 0.9384(6) 0.250(3) Uani 0.5 1 d D U P A -1
C182 C 0.4589(11) -0.0531(5) 0.9712(5) 0.256(3) Uani 0.5 1 d D U P A -1
C183 C 0.5133(7) -0.0208(5) 1.0556(7) 0.258(3) Uani 0.5 1 d D U P A -1
O5 O 0.4793(6) 0.0598(5) 0.9612(4) 0.245(3) Uani 0.5 1 d D U P A -1
O6 O 0.4566(6) -0.0601(6) 1.0378(4) 0.270(3) Uani 0.5 1 d D U P A -1
N1 N 0.31294(16) 0.48318(16) 1.10130(15) 0.0384(10) Uani 1 1 d . . . . .
N2 N 0.40783(16) 0.40256(16) 1.06336(16) 0.0378(10) Uani 1 1 d . . . . .
N3 N 0.34621(15) 0.66102(14) 0.89738(15) 0.0318(9) Uani 1 1 d . . . . .
N4 N 0.44003(16) 0.57964(15) 0.85964(15) 0.0334(9) Uani 1 1 d . . . . .
N5 N 0.42937(16) 0.94291(15) 0.61543(16) 0.0372(10) Uani 1 1 d . . . . .
N6 N 0.51180(15) 0.86105(14) 0.56693(15) 0.0316(9) Uani 1 1 d . . . . .
N7 N 0.83621(16) 0.52082(15) 0.39207(15) 0.0351(9) Uani 1 1 d . . . . .
N8 N 0.90952(16) 0.60610(15) 0.44291(16) 0.0358(9) Uani 1 1 d . . . . .
N9 N 0.87852(15) 0.33377(14) 0.58479(14) 0.0298(8) Uani 1 1 d . . . . .
N10 N 0.95145(15) 0.41882(14) 0.63566(14) 0.0282(8) Uani 1 1 d . . . . .
N11 N 1.02684(14) 0.13156(14) 0.92204(13) 0.0255(8) Uani 1 1 d . . . . .
N12 N 1.06516(14) -0.05303(14) 1.11774(14) 0.0281(8) Uani 1 1 d . . . . .
Si1 Si 0.17378(6) 0.70306(5) 1.04991(6) 0.0385(3) Uani 1 1 d . . . . .
Si2 Si 0.52082(7) 0.33965(6) 0.88709(7) 0.0431(4) Uani 0.873(3) 1 d D U P B 1
C26 C 0.5265(2) 0.2602(2) 0.9590(2) 0.0515(12) Uani 0.873(3) 1 d D U P B 1
H26 H 0.5493 0.2248 0.9449 0.062 Uiso 0.873(3) 1 calc R U P B 1
C27 C 0.4575(3) 0.2339(3) 0.9862(3) 0.076(2) Uani 0.873(3) 1 d D U P B 1
H27A H 0.4621 0.1899 1.0208 0.114 Uiso 0.873(3) 1 calc R U P B 1
H27B H 0.4305 0.2290 0.9511 0.114 Uiso 0.873(3) 1 calc R U P B 1
H27C H 0.4360 0.2661 1.0038 0.114 Uiso 0.873(3) 1 calc R U P B 1
C28 C 0.5666(3) 0.2702(3) 1.0136(3) 0.0666(17) Uani 0.873(3) 1 d D U P B 1
H28A H 0.5439 0.3033 1.0294 0.100 Uiso 0.873(3) 1 calc R U P B 1
H28B H 0.6108 0.2869 0.9970 0.100 Uiso 0.873(3) 1 calc R U P B 1
H28C H 0.5708 0.2270 1.0494 0.100 Uiso 0.873(3) 1 calc R U P B 1
C29 C 0.4536(3) 0.3326(3) 0.8312(3) 0.0706(13) Uani 0.873(3) 1 d D U P B 1
H29 H 0.4131 0.3215 0.8598 0.085 Uiso 0.873(3) 1 calc R U P B 1
C30 C 0.4622(4) 0.2730(3) 0.8084(3) 0.103(2) Uani 0.873(3) 1 d D U P B 1
H30A H 0.4221 0.2677 0.7859 0.154 Uiso 0.873(3) 1 calc R U P B 1
H30B H 0.4698 0.2319 0.8460 0.154 Uiso 0.873(3) 1 calc R U P B 1
H30C H 0.5003 0.2805 0.7785 0.154 Uiso 0.873(3) 1 calc R U P B 1
C31 C 0.4352(3) 0.3951(3) 0.7781(3) 0.096(2) Uani 0.873(3) 1 d D U P B 1
H31A H 0.4701 0.4063 0.7444 0.144 Uiso 0.873(3) 1 calc R U P B 1
H31B H 0.4300 0.4323 0.7953 0.144 Uiso 0.873(3) 1 calc R U P B 1
H31C H 0.3933 0.3884 0.7590 0.144 Uiso 0.873(3) 1 calc R U P B 1
C32 C 0.6036(2) 0.3665(2) 0.8474(2) 0.0504(11) Uani 0.873(3) 1 d D U P B 1
H32 H 0.6352 0.3621 0.8835 0.060 Uiso 0.873(3) 1 calc R U P B 1
C33 C 0.6304(3) 0.3197(3) 0.8119(3) 0.0613(15) Uani 0.873(3) 1 d D U P B 1
H33A H 0.6053 0.3274 0.7719 0.092 Uiso 0.873(3) 1 calc R U P B 1
H33B H 0.6258 0.2725 0.8402 0.092 Uiso 0.873(3) 1 calc R U P B 1
H33C H 0.6774 0.3295 0.8008 0.092 Uiso 0.873(3) 1 calc R U P B 1
C34 C 0.6046(3) 0.4425(2) 0.8030(2) 0.0507(14) Uani 0.873(3) 1 d D U P B 1
H34A H 0.6505 0.4563 0.7906 0.076 Uiso 0.873(3) 1 calc R U P B 1
H34B H 0.5852 0.4704 0.8267 0.076 Uiso 0.873(3) 1 calc R U P B 1
H34C H 0.5789 0.4484 0.7637 0.076 Uiso 0.873(3) 1 calc R U P B 1
Si2A Si 0.5186(4) 0.3467(3) 0.8776(3) 0.0561(13) Uani 0.127(3) 1 d D U P B 2
C26A C 0.5213(7) 0.2624(5) 0.9414(5) 0.0548(16) Uani 0.127(3) 1 d D U P B 2
H26A H 0.4778 0.2538 0.9652 0.066 Uiso 0.127(3) 1 calc R U P B 2
C27A C 0.5361(15) 0.2048(5) 0.9145(7) 0.059(3) Uani 0.127(3) 1 d D U P B 2
H27D H 0.5577 0.2233 0.8716 0.070 Uiso 0.127(3) 1 calc R U P B 2
H27E H 0.4945 0.1832 0.9103 0.070 Uiso 0.127(3) 1 calc R U P B 2
H27F H 0.5655 0.1713 0.9443 0.070 Uiso 0.127(3) 1 calc R U P B 2
C28A C 0.5767(8) 0.2566(11) 0.9904(6) 0.057(3) Uani 0.127(3) 1 d D U P B 2
H28D H 0.5718 0.2144 1.0274 0.085 Uiso 0.127(3) 1 calc R U P B 2
H28E H 0.5740 0.2951 1.0060 0.085 Uiso 0.127(3) 1 calc R U P B 2
H28F H 0.6199 0.2566 0.9692 0.085 Uiso 0.127(3) 1 calc R U P B 2
C29A C 0.4601(5) 0.3545(7) 0.8088(6) 0.0734(19) Uani 0.127(3) 1 d D U P B 2
H29A H 0.4809 0.3290 0.7822 0.088 Uiso 0.127(3) 1 calc R U P B 2
C30A C 0.3930(6) 0.3238(11) 0.8305(14) 0.082(3) Uani 0.127(3) 1 d D U P B 2
H30D H 0.3986 0.2770 0.8598 0.123 Uiso 0.127(3) 1 calc R U P B 2
H30E H 0.3692 0.3500 0.8535 0.123 Uiso 0.127(3) 1 calc R U P B 2
H30F H 0.3676 0.3244 0.7924 0.123 Uiso 0.127(3) 1 calc R U P B 2
C31A C 0.4507(14) 0.4258(7) 0.7643(11) 0.081(4) Uani 0.127(3) 1 d D U P B 2
H31D H 0.4941 0.4463 0.7498 0.121 Uiso 0.127(3) 1 calc R U P B 2
H31E H 0.4251 0.4261 0.7263 0.121 Uiso 0.127(3) 1 calc R U P B 2
H31F H 0.4267 0.4517 0.7874 0.121 Uiso 0.127(3) 1 calc R U P B 2
C32A C 0.6007(5) 0.3854(5) 0.8472(6) 0.0518(16) Uani 0.127(3) 1 d D U P B 2
H32A H 0.5865 0.4209 0.8058 0.062 Uiso 0.127(3) 1 calc R U P B 2
C33A C 0.6456(8) 0.3432(7) 0.8196(8) 0.054(3) Uani 0.127(3) 1 d D U P B 2
H33D H 0.6890 0.3650 0.8085 0.081 Uiso 0.127(3) 1 calc R U P B 2
H33E H 0.6257 0.3394 0.7803 0.081 Uiso 0.127(3) 1 calc R U P B 2
H33F H 0.6513 0.2980 0.8520 0.081 Uiso 0.127(3) 1 calc R U P B 2
C34A C 0.6293(10) 0.4307(6) 0.8825(7) 0.057(3) Uani 0.127(3) 1 d D U P B 2
H34D H 0.6547 0.4029 0.9203 0.086 Uiso 0.127(3) 1 calc R U P B 2
H34E H 0.5930 0.4538 0.8971 0.086 Uiso 0.127(3) 1 calc R U P B 2
H34F H 0.6585 0.4645 0.8526 0.086 Uiso 0.127(3) 1 calc R U P B 2
Si3 Si 0.11481(6) 0.97553(6) 0.77458(6) 0.0434(3) Uani 1 1 d . . . . .
Si4 Si 0.66467(6) 0.52974(6) 0.59000(6) 0.0391(3) Uani 1 1 d . . . . .
Si5 Si 0.63053(14) 0.82524(11) 0.37378(12) 0.0592(7) Uani 0.549(3) 1 d D U P C 1
C77 C 0.6936(4) 0.7728(4) 0.4343(4) 0.0770(15) Uani 0.549(3) 1 d D U P C 1
H77 H 0.6738 0.7443 0.4770 0.092 Uiso 0.549(3) 1 calc R U P C 1
C78 C 0.7267(6) 0.7243(4) 0.3853(4) 0.106(3) Uani 0.549(3) 1 d D U P C 1
H78A H 0.7421 0.7555 0.3431 0.159 Uiso 0.549(3) 1 calc R U P C 1
H78B H 0.6919 0.6954 0.3785 0.159 Uiso 0.549(3) 1 calc R U P C 1
H78C H 0.7640 0.6961 0.4081 0.159 Uiso 0.549(3) 1 calc R U P C 1
C79 C 0.7469(4) 0.8140(5) 0.4403(5) 0.094(2) Uani 0.549(3) 1 d D U P C 1
H79A H 0.7887 0.7887 0.4444 0.142 Uiso 0.549(3) 1 calc R U P C 1
H79B H 0.7397 0.8269 0.4790 0.142 Uiso 0.549(3) 1 calc R U P C 1
H79C H 0.7489 0.8548 0.4015 0.142 Uiso 0.549(3) 1 calc R U P C 1
C80 C 0.5591(3) 0.7745(4) 0.3637(4) 0.0681(15) Uani 0.549(3) 1 d D U P C 1
H80 H 0.5758 0.7436 0.3406 0.082 Uiso 0.549(3) 1 calc R U P C 1
C81 C 0.5286(5) 0.7311(4) 0.4276(4) 0.074(2) Uani 0.549(3) 1 d D U P C 1
H81A H 0.5105 0.7601 0.4508 0.110 Uiso 0.549(3) 1 calc R U P C 1
H81B H 0.5626 0.7009 0.4543 0.110 Uiso 0.549(3) 1 calc R U P C 1
H81C H 0.4929 0.7041 0.4192 0.110 Uiso 0.549(3) 1 calc R U P C 1
C82 C 0.5030(5) 0.8219(5) 0.3197(5) 0.095(3) Uani 0.549(3) 1 d D U P C 1
H82A H 0.4757 0.7952 0.3008 0.143 Uiso 0.549(3) 1 calc R U P C 1
H82B H 0.5238 0.8589 0.2847 0.143 Uiso 0.549(3) 1 calc R U P C 1
H82C H 0.4750 0.8406 0.3467 0.143 Uiso 0.549(3) 1 calc R U P C 1
C83 C 0.6728(5) 0.8722(3) 0.2953(3) 0.0659(14) Uani 0.549(3) 1 d D U P C 1
H83 H 0.7185 0.8718 0.3128 0.079 Uiso 0.549(3) 1 calc R U P C 1
C84 C 0.6876(5) 0.8299(4) 0.2534(4) 0.076(2) Uani 0.549(3) 1 d D U P C 1
H84A H 0.6942 0.8595 0.2082 0.113 Uiso 0.549(3) 1 calc R U P C 1
H84B H 0.6503 0.7997 0.2559 0.113 Uiso 0.549(3) 1 calc R U P C 1
H84C H 0.7279 0.8029 0.2689 0.113 Uiso 0.549(3) 1 calc R U P C 1
C85 C 0.6660(6) 0.9401(4) 0.2667(5) 0.099(3) Uani 0.549(3) 1 d D U P C 1
H85A H 0.6706 0.9603 0.2207 0.119 Uiso 0.549(3) 1 calc R U P C 1
H85B H 0.6567 0.9676 0.2925 0.119 Uiso 0.549(3) 1 calc R U P C 1
Si5A Si 0.63156(17) 0.82446(14) 0.37389(15) 0.0610(8) Uani 0.451(3) 1 d D U P C 2
C77A C 0.7069(4) 0.7810(5) 0.4196(4) 0.0761(16) Uani 0.451(3) 1 d D U P C 2
H77A H 0.7137 0.7362 0.4138 0.091 Uiso 0.451(3) 1 calc R U P C 2
C78A C 0.6863(6) 0.7684(6) 0.5052(4) 0.087(3) Uani 0.451(3) 1 d D U P C 2
H78D H 0.7271 0.7674 0.5292 0.130 Uiso 0.451(3) 1 calc R U P C 2
H78E H 0.6629 0.7255 0.5245 0.130 Uiso 0.451(3) 1 calc R U P C 2
H78F H 0.6578 0.8057 0.5075 0.130 Uiso 0.451(3) 1 calc R U P C 2
C79A C 0.7671(4) 0.8171(6) 0.4074(6) 0.086(3) Uani 0.451(3) 1 d D U P C 2
H79D H 0.7648 0.8528 0.4270 0.129 Uiso 0.451(3) 1 calc R U P C 2
H79E H 0.7744 0.8376 0.3603 0.129 Uiso 0.451(3) 1 calc R U P C 2
H79F H 0.8039 0.7861 0.4266 0.129 Uiso 0.451(3) 1 calc R U P C 2
C80A C 0.5658(4) 0.7583(4) 0.3870(4) 0.0680(16) Uani 0.451(3) 1 d D U P C 2
H80A H 0.5847 0.7188 0.3766 0.082 Uiso 0.451(3) 1 calc R U P C 2
C81A C 0.5398(5) 0.7340(5) 0.4571(4) 0.064(2) Uani 0.451(3) 1 d D U P C 2
H81D H 0.5242 0.7729 0.4685 0.095 Uiso 0.451(3) 1 calc R U P C 2
H81E H 0.5754 0.7106 0.4865 0.095 Uiso 0.451(3) 1 calc R U P C 2
H81F H 0.5029 0.7028 0.4613 0.095 Uiso 0.451(3) 1 calc R U P C 2
C82A C 0.5040(5) 0.7882(6) 0.3416(5) 0.084(3) Uani 0.451(3) 1 d D U P C 2
H82D H 0.4731 0.7516 0.3445 0.126 Uiso 0.451(3) 1 calc R U P C 2
H82E H 0.5193 0.8089 0.2964 0.126 Uiso 0.451(3) 1 calc R U P C 2
H82F H 0.4814 0.8224 0.3558 0.126 Uiso 0.451(3) 1 calc R U P C 2
C83A C 0.6401(6) 0.8766(4) 0.2871(4) 0.0766(16) Uani 0.451(3) 1 d D U P C 2
H83A H 0.6877 0.8875 0.2904 0.092 Uiso 0.451(3) 1 calc R U P C 2
C84A C 0.6519(7) 0.8477(5) 0.2346(4) 0.091(3) Uani 0.451(3) 1 d D U P C 2
H84D H 0.6095 0.8343 0.2215 0.137 Uiso 0.451(3) 1 calc R U P C 2
H84E H 0.6811 0.8080 0.2505 0.137 Uiso 0.451(3) 1 calc R U P C 2
H84F H 0.6729 0.8818 0.1971 0.137 Uiso 0.451(3) 1 calc R U P C 2
C85A C 0.6209(6) 0.9420(4) 0.2584(6) 0.085(3) Uani 0.451(3) 1 d D U P C 2
H85C H 0.6175 0.9605 0.2124 0.102 Uiso 0.451(3) 1 calc R U P C 2
H85D H 0.6110 0.9692 0.2844 0.102 Uiso 0.451(3) 1 calc R U P C 2
Si6 Si 0.69944(8) 0.31511(8) 0.42604(7) 0.0445(4) Uani 0.800(3) 1 d D U P D 1
C97 C 0.6358(3) 0.3793(3) 0.3835(3) 0.0550(13) Uani 0.800(3) 1 d D U P D 1
H97 H 0.6125 0.3608 0.3532 0.066 Uiso 0.800(3) 1 calc R U P D 1
C98 C 0.5843(3) 0.3932(3) 0.4259(3) 0.0719(18) Uani 0.800(3) 1 d D U P D 1
H98A H 0.6044 0.4148 0.4543 0.108 Uiso 0.800(3) 1 calc R U P D 1
H98B H 0.5638 0.3506 0.4526 0.108 Uiso 0.800(3) 1 calc R U P D 1
H98C H 0.5504 0.4233 0.3990 0.108 Uiso 0.800(3) 1 calc R U P D 1
C99 C 0.6656(3) 0.4480(3) 0.3408(3) 0.076(2) Uani 0.800(3) 1 d D U P D 1
H99A H 0.6303 0.4776 0.3159 0.114 Uiso 0.800(3) 1 calc R U P D 1
H99B H 0.6989 0.4403 0.3108 0.114 Uiso 0.800(3) 1 calc R U P D 1
H99C H 0.6866 0.4695 0.3689 0.114 Uiso 0.800(3) 1 calc R U P D 1
C100 C 0.7228(3) 0.2722(3) 0.3659(2) 0.0591(12) Uani 0.800(3) 1 d D U P D 1
H100 H 0.6828 0.2458 0.3629 0.071 Uiso 0.800(3) 1 calc R U P D 1
C101 C 0.7798(3) 0.2171(3) 0.3935(3) 0.0722(18) Uani 0.800(3) 1 d D U P D 1
H10A H 0.7901 0.1948 0.3618 0.108 Uiso 0.800(3) 1 calc R U P D 1
H10B H 0.7647 0.1834 0.4345 0.108 Uiso 0.800(3) 1 calc R U P D 1
H10C H 0.8196 0.2393 0.4014 0.108 Uiso 0.800(3) 1 calc R U P D 1
C102 C 0.7364(3) 0.3177(3) 0.2979(3) 0.076(2) Uani 0.800(3) 1 d D U P D 1
H10D H 0.7766 0.3437 0.2969 0.114 Uiso 0.800(3) 1 calc R U P D 1
H10E H 0.6987 0.3488 0.2824 0.114 Uiso 0.800(3) 1 calc R U P D 1
H10F H 0.7427 0.2905 0.2696 0.114 Uiso 0.800(3) 1 calc R U P D 1
C103 C 0.6675(2) 0.2581(3) 0.5052(2) 0.0516(12) Uani 0.800(3) 1 d D U P D 1
H103 H 0.6424 0.2868 0.5260 0.062 Uiso 0.800(3) 1 calc R U P D 1
C104 C 0.7201(3) 0.2189(3) 0.5536(3) 0.0631(18) Uani 0.800(3) 1 d D U P D 1
H10G H 0.6987 0.1833 0.5895 0.095 Uiso 0.800(3) 1 calc R U P D 1
H10H H 0.7431 0.2499 0.5707 0.095 Uiso 0.800(3) 1 calc R U P D 1
H10I H 0.7521 0.1984 0.5315 0.095 Uiso 0.800(3) 1 calc R U P D 1
C105 C 0.6165(3) 0.2057(2) 0.4948(3) 0.0534(15) Uani 0.800(3) 1 d D U P D 1
H10J H 0.6394 0.1765 0.4744 0.080 Uiso 0.800(3) 1 calc R U P D 1
H10K H 0.5805 0.2304 0.4666 0.080 Uiso 0.800(3) 1 calc R U P D 1
H10L H 0.5980 0.1778 0.5371 0.080 Uiso 0.800(3) 1 calc R U P D 1
Si6A Si 0.7059(3) 0.3059(3) 0.4291(3) 0.0532(12) Uani 0.200(3) 1 d D U P D 2
C97A C 0.6499(5) 0.3586(6) 0.3657(5) 0.0574(17) Uani 0.200(3) 1 d D U P D 2
H97A H 0.6223 0.3260 0.3529 0.069 Uiso 0.200(3) 1 calc R U P D 2
C98A C 0.6020(7) 0.4041(7) 0.3822(8) 0.070(3) Uani 0.200(3) 1 d D U P D 2
H98D H 0.6226 0.4236 0.4120 0.106 Uiso 0.200(3) 1 calc R U P D 2
H98E H 0.5628 0.3785 0.4032 0.106 Uiso 0.200(3) 1 calc R U P D 2
H98F H 0.5889 0.4405 0.3424 0.106 Uiso 0.200(3) 1 calc R U P D 2
C99A C 0.6877(8) 0.4003(11) 0.3029(6) 0.070(3) Uani 0.200(3) 1 d D U P D 2
H99D H 0.6657 0.3958 0.2649 0.105 Uiso 0.200(3) 1 calc R U P D 2
H99E H 0.7335 0.3834 0.3047 0.105 Uiso 0.200(3) 1 calc R U P D 2
H99F H 0.6880 0.4480 0.2995 0.105 Uiso 0.200(3) 1 calc R U P D 2
C10A C 0.7592(5) 0.2546(5) 0.3913(5) 0.0648(18) Uani 0.200(3) 1 d D U P D 2
H10M H 0.7877 0.2893 0.3596 0.078 Uiso 0.200(3) 1 calc R U P D 2
C1A C 0.8112(7) 0.2086(9) 0.4428(8) 0.077(4) Uani 0.200(3) 1 d D U P D 2
H1A1 H 0.7888 0.1683 0.4720 0.093 Uiso 0.200(3) 1 calc R U P D 2
H1A2 H 0.8292 0.2345 0.4684 0.093 Uiso 0.200(3) 1 calc R U P D 2
H1A3 H 0.8474 0.1947 0.4195 0.093 Uiso 0.200(3) 1 calc R U P D 2
C2A C 0.7292(9) 0.2182(6) 0.3509(6) 0.074(3) Uani 0.200(3) 1 d D U P D 2
H2A1 H 0.7635 0.1910 0.3387 0.111 Uiso 0.200(3) 1 calc R U P D 2
H2A2 H 0.7104 0.2511 0.3115 0.111 Uiso 0.200(3) 1 calc R U P D 2
H2A3 H 0.6941 0.1884 0.3760 0.111 Uiso 0.200(3) 1 calc R U P D 2
C3A C 0.6582(6) 0.2515(5) 0.5006(4) 0.0529(16) Uani 0.200(3) 1 d D U P D 2
H3A H 0.6185 0.2778 0.5068 0.063 Uiso 0.200(3) 1 calc R U P D 2
C4A C 0.6961(8) 0.2271(10) 0.5643(5) 0.060(3) Uani 0.200(3) 1 d D U P D 2
H4A1 H 0.6662 0.2261 0.6004 0.090 Uiso 0.200(3) 1 calc R U P D 2
H4A2 H 0.7328 0.2580 0.5621 0.090 Uiso 0.200(3) 1 calc R U P D 2
H4A3 H 0.7138 0.1815 0.5715 0.090 Uiso 0.200(3) 1 calc R U P D 2
C5A C 0.6325(9) 0.1878(5) 0.4833(7) 0.058(3) Uani 0.200(3) 1 d D U P D 2
H5A1 H 0.6629 0.1494 0.5015 0.087 Uiso 0.200(3) 1 calc R U P D 2
H5A2 H 0.6309 0.1996 0.4359 0.087 Uiso 0.200(3) 1 calc R U P D 2
H5A3 H 0.5881 0.1755 0.5020 0.087 Uiso 0.200(3) 1 calc R U P D 2
Si7 Si 0.99020(6) 0.66209(6) 0.63210(6) 0.0441(3) Uani 1 1 d . . . . .
Si8 Si 0.79561(9) -0.01303(8) 0.58816(8) 0.0552(5) Uani 0.760(3) 1 d D U P E 1
C127 C 0.7267(3) 0.0277(3) 0.5355(2) 0.0593(13) Uani 0.760(3) 1 d D U P E 1
H127 H 0.7374 0.0770 0.5183 0.071 Uiso 0.760(3) 1 calc R U P E 1
C128 C 0.6568(3) 0.0220(3) 0.5775(3) 0.0562(16) Uani 0.760(3) 1 d D U P E 1
H12A H 0.6207 0.0433 0.5478 0.084 Uiso 0.760(3) 1 calc R U P E 1
H12B H 0.6617 0.0451 0.6094 0.084 Uiso 0.760(3) 1 calc R U P E 1
H12C H 0.6466 -0.0258 0.6003 0.084 Uiso 0.760(3) 1 calc R U P E 1
C129 C 0.7163(4) 0.0074(4) 0.4758(3) 0.0824(19) Uani 0.760(3) 1 d D U P E 1
H12D H 0.7255 -0.0411 0.4867 0.124 Uiso 0.760(3) 1 calc R U P E 1
H12E H 0.7463 0.0332 0.4407 0.124 Uiso 0.760(3) 1 calc R U P E 1
H12F H 0.6703 0.0171 0.4615 0.124 Uiso 0.760(3) 1 calc R U P E 1
C130 C 0.8727(3) -0.0149(3) 0.5398(3) 0.0744(13) Uani 0.760(3) 1 d D U P E 1
H130 H 0.8631 -0.0433 0.5124 0.089 Uiso 0.760(3) 1 calc R U P E 1
C131 C 0.8889(4) 0.0589(3) 0.4917(4) 0.086(2) Uani 0.760(3) 1 d D U P E 1
H13D H 0.9021 0.0872 0.5170 0.129 Uiso 0.760(3) 1 calc R U P E 1
H13E H 0.8494 0.0785 0.4663 0.129 Uiso 0.760(3) 1 calc R U P E 1
H13F H 0.9252 0.0565 0.4622 0.129 Uiso 0.760(3) 1 calc R U P E 1
C132 C 0.9320(4) -0.0439(5) 0.5781(4) 0.110(3) Uani 0.760(3) 1 d D U P E 1
H13G H 0.9685 -0.0459 0.5487 0.165 Uiso 0.760(3) 1 calc R U P E 1
H13H H 0.9223 -0.0896 0.6079 0.165 Uiso 0.760(3) 1 calc R U P E 1
H13I H 0.9447 -0.0154 0.6033 0.165 Uiso 0.760(3) 1 calc R U P E 1
C133 C 0.7762(4) -0.0981(3) 0.6454(3) 0.0779(13) Uani 0.760(3) 1 d D U P E 1
H133 H 0.7374 -0.0917 0.6719 0.094 Uiso 0.760(3) 1 calc R U P E 1
C134 C 0.8308(4) -0.1272(4) 0.6934(4) 0.110(2) Uani 0.760(3) 1 d D U P E 1
H13J H 0.8115 -0.1532 0.7358 0.164 Uiso 0.760(3) 1 calc R U P E 1
H13K H 0.8575 -0.0903 0.6977 0.164 Uiso 0.760(3) 1 calc R U P E 1
H13L H 0.8591 -0.1569 0.6778 0.164 Uiso 0.760(3) 1 calc R U P E 1
C135 C 0.7532(4) -0.1508(3) 0.6136(4) 0.111(2) Uani 0.760(3) 1 d D U P E 1
H13M H 0.7767 -0.1426 0.5720 0.167 Uiso 0.760(3) 1 calc R U P E 1
H13N H 0.7053 -0.1459 0.6060 0.167 Uiso 0.760(3) 1 calc R U P E 1
H13O H 0.7632 -0.1967 0.6429 0.167 Uiso 0.760(3) 1 calc R U P E 1
Si8B Si 0.7912(3) -0.0138(2) 0.5911(2) 0.0645(11) Uani 0.240(3) 1 d D U P E 2
C27B C 0.7890(6) 0.0357(6) 0.5054(4) 0.0663(15) Uani 0.240(3) 1 d D U P E 2
H27G H 0.7551 0.0718 0.5020 0.080 Uiso 0.240(3) 1 calc R U P E 2
C28B C 0.8577(6) 0.0772(8) 0.4745(8) 0.074(3) Uani 0.240(3) 1 d D U P E 2
H28G H 0.8502 0.1056 0.4291 0.111 Uiso 0.240(3) 1 calc R U P E 2
H28H H 0.8936 0.0448 0.4762 0.111 Uiso 0.240(3) 1 calc R U P E 2
H28I H 0.8698 0.1058 0.4998 0.111 Uiso 0.240(3) 1 calc R U P E 2
C29B C 0.7636(9) -0.0016(6) 0.4616(5) 0.080(3) Uani 0.240(3) 1 d D U P E 2
H29B H 0.7445 0.0311 0.4222 0.120 Uiso 0.240(3) 1 calc R U P E 2
H29C H 0.7295 -0.0338 0.4849 0.120 Uiso 0.240(3) 1 calc R U P E 2
H29D H 0.8004 -0.0260 0.4494 0.120 Uiso 0.240(3) 1 calc R U P E 2
C30B C 0.8478(4) -0.0886(5) 0.6143(7) 0.0724(15) Uani 0.240(3) 1 d D U P E 2
H30G H 0.8457 -0.1037 0.6630 0.087 Uiso 0.240(3) 1 calc R U P E 2
C31B C 0.8139(8) -0.1496(5) 0.6004(8) 0.089(3) Uani 0.240(3) 1 d D U P E 2
H31G H 0.7662 -0.1493 0.6098 0.134 Uiso 0.240(3) 1 calc R U P E 2
H31H H 0.8208 -0.1450 0.5546 0.134 Uiso 0.240(3) 1 calc R U P E 2
H31I H 0.8336 -0.1924 0.6283 0.134 Uiso 0.240(3) 1 calc R U P E 2
C32B C 0.9179(5) -0.0843(10) 0.6021(11) 0.083(3) Uani 0.240(3) 1 d D U P E 2
H32B H 0.9354 -0.0454 0.6117 0.124 Uiso 0.240(3) 1 calc R U P E 2
H32C H 0.9396 -0.1259 0.6300 0.124 Uiso 0.240(3) 1 calc R U P E 2
H32D H 0.9268 -0.0785 0.5563 0.124 Uiso 0.240(3) 1 calc R U P E 2
C33B C 0.7092(5) -0.0469(5) 0.6285(5) 0.0721(17) Uani 0.240(3) 1 d D U P E 2
H33G H 0.6778 -0.0113 0.6328 0.087 Uiso 0.240(3) 1 calc R U P E 2
C34B C 0.6801(8) -0.0929(6) 0.5939(6) 0.087(3) Uani 0.240(3) 1 d D U P E 2
H34G H 0.6664 -0.0652 0.5499 0.130 Uiso 0.240(3) 1 calc R U P E 2
H34H H 0.7138 -0.1259 0.5912 0.130 Uiso 0.240(3) 1 calc R U P E 2
H34I H 0.6416 -0.1167 0.6186 0.130 Uiso 0.240(3) 1 calc R U P E 2
C35B C 0.7263(10) -0.1071(8) 0.6979(6) 0.088(4) Uani 0.240(3) 1 d D U P E 2
H35A H 0.6867 -0.1342 0.7144 0.131 Uiso 0.240(3) 1 calc R U P E 2
H35B H 0.7406 -0.0867 0.7297 0.131 Uiso 0.240(3) 1 calc R U P E 2
H35C H 0.7620 -0.1361 0.6908 0.131 Uiso 0.240(3) 1 calc R U P E 2
Si9 Si 1.15914(6) 0.45461(6) 0.91690(6) 0.0431(3) Uani 1 1 d . . . . .
Si10 Si 1.22639(9) 0.14353(10) 1.05261(9) 0.0632(5) Uani 0.749(4) 1 d D U P F 1
C161 C 1.2695(3) 0.1673(3) 0.9732(3) 0.0762(14) Uani 0.749(4) 1 d D U P F 1
H161 H 1.3086 0.1950 0.9758 0.091 Uiso 0.749(4) 1 calc R U P F 1
C162 C 1.2297(4) 0.2092(4) 0.9153(3) 0.081(2) Uani 0.749(4) 1 d D U P F 1
H16D H 1.2573 0.2200 0.8758 0.122 Uiso 0.749(4) 1 calc R U P F 1
H16E H 1.2150 0.2512 0.9216 0.122 Uiso 0.749(4) 1 calc R U P F 1
H16F H 1.1910 0.1835 0.9107 0.122 Uiso 0.749(4) 1 calc R U P F 1
C163 C 1.2954(4) 0.1088(4) 0.9574(4) 0.113(3) Uani 0.749(4) 1 d D U P F 1
H16G H 1.2583 0.0836 0.9486 0.170 Uiso 0.749(4) 1 calc R U P F 1
H16H H 1.3207 0.0791 0.9944 0.170 Uiso 0.749(4) 1 calc R U P F 1
H16I H 1.3244 0.1246 0.9189 0.170 Uiso 0.749(4) 1 calc R U P F 1
C164 C 1.2097(3) 0.2213(3) 1.0715(3) 0.0681(13) Uani 0.749(4) 1 d D U P F 1
H164 H 1.1967 0.2569 1.0296 0.082 Uiso 0.749(4) 1 calc R U P F 1
C165 C 1.2691(3) 0.2487(3) 1.0973(3) 0.084(2) Uani 0.749(4) 1 d D U P F 1
H16J H 1.2568 0.2919 1.1025 0.126 Uiso 0.749(4) 1 calc R U P F 1
H16K H 1.3063 0.2557 1.0665 0.126 Uiso 0.749(4) 1 calc R U P F 1
H16L H 1.2821 0.2162 1.1396 0.126 Uiso 0.749(4) 1 calc R U P F 1
C166 C 1.1521(3) 0.2145(3) 1.1185(3) 0.079(2) Uani 0.749(4) 1 d D U P F 1
H16M H 1.1623 0.1792 1.1601 0.119 Uiso 0.749(4) 1 calc R U P F 1
H16N H 1.1121 0.2023 1.1003 0.119 Uiso 0.749(4) 1 calc R U P F 1
H16O H 1.1446 0.2576 1.1256 0.119 Uiso 0.749(4) 1 calc R U P F 1
C167 C 1.2713(3) 0.0734(4) 1.1177(3) 0.0777(15) Uani 0.749(4) 1 d D U P F 1
H167 H 1.2680 0.0332 1.1033 0.093 Uiso 0.749(4) 1 calc R U P F 1
C168 C 1.3488(3) 0.0895(5) 1.1138(4) 0.111(3) Uani 0.749(4) 1 d D U P F 1
H16P H 1.3559 0.1309 1.1238 0.166 Uiso 0.749(4) 1 calc R U P F 1
H16Q H 1.3656 0.0956 1.0698 0.166 Uiso 0.749(4) 1 calc R U P F 1
H16R H 1.3724 0.0517 1.1454 0.166 Uiso 0.749(4) 1 calc R U P F 1
C169 C 1.2405(4) 0.0518(4) 1.1819(3) 0.086(2) Uani 0.749(4) 1 d D U P F 1
H16S H 1.2663 0.0143 1.2115 0.129 Uiso 0.749(4) 1 calc R U P F 1
H16T H 1.1952 0.0367 1.1791 0.129 Uiso 0.749(4) 1 calc R U P F 1
H16U H 1.2392 0.0897 1.1985 0.129 Uiso 0.749(4) 1 calc R U P F 1
Si1A Si 1.2244(3) 0.1452(3) 1.0573(3) 0.0710(11) Uani 0.251(4) 1 d D U P F 2
C61A C 1.2657(5) 0.1910(6) 0.9787(4) 0.0748(17) Uani 0.251(4) 1 d D U P F 2
H61A H 1.2921 0.2281 0.9852 0.090 Uiso 0.251(4) 1 calc R U P F 2
C62A C 1.2174(7) 0.2239(10) 0.9236(6) 0.079(3) Uani 0.251(4) 1 d D U P F 2
H62A H 1.2422 0.2428 0.8825 0.119 Uiso 0.251(4) 1 calc R U P F 2
H62B H 1.1928 0.2603 0.9328 0.119 Uiso 0.251(4) 1 calc R U P F 2
H62C H 1.1863 0.1900 0.9201 0.119 Uiso 0.251(4) 1 calc R U P F 2
C63A C 1.3114(7) 0.1509(7) 0.9530(7) 0.094(3) Uani 0.251(4) 1 d D U P F 2
H63A H 1.2863 0.1171 0.9415 0.141 Uiso 0.251(4) 1 calc R U P F 2
H63B H 1.3441 0.1281 0.9862 0.141 Uiso 0.251(4) 1 calc R U P F 2
H63C H 1.3342 0.1809 0.9142 0.141 Uiso 0.251(4) 1 calc R U P F 2
C64A C 1.1957(5) 0.2131(5) 1.0874(5) 0.0725(16) Uani 0.251(4) 1 d D U P F 2
H64D H 1.1842 0.2525 1.0478 0.087 Uiso 0.251(4) 1 calc R U P F 2
C65A C 1.2498(6) 0.2380(7) 1.1223(6) 0.079(3) Uani 0.251(4) 1 d D U P F 2
H65D H 1.2580 0.2037 1.1650 0.119 Uiso 0.251(4) 1 calc R U P F 2
H65E H 1.2351 0.2803 1.1280 0.119 Uiso 0.251(4) 1 calc R U P F 2
H65F H 1.2907 0.2459 1.0961 0.119 Uiso 0.251(4) 1 calc R U P F 2
C66A C 1.1346(5) 0.1992(9) 1.1300(7) 0.074(3) Uani 0.251(4) 1 d D U P F 2
H66A H 1.0992 0.1832 1.1087 0.112 Uiso 0.251(4) 1 calc R U P F 2
H66B H 1.1447 0.1644 1.1720 0.112 Uiso 0.251(4) 1 calc R U P F 2
H66C H 1.1200 0.2408 1.1372 0.112 Uiso 0.251(4) 1 calc R U P F 2
C67A C 1.2769(6) 0.0782(4) 1.1168(5) 0.0797(16) Uani 0.251(4) 1 d D U P F 2
H67D H 1.2417 0.0669 1.1516 0.096 Uiso 0.251(4) 1 calc R U P F 2
C68A C 1.2750(10) 0.0055(5) 1.1097(8) 0.088(3) Uani 0.251(4) 1 d D U P F 2
H68D H 1.3069 -0.0246 1.1397 0.106 Uiso 0.251(4) 1 calc R U P F 2
H68E H 1.2867 0.0094 1.0649 0.106 Uiso 0.251(4) 1 calc R U P F 2
H68F H 1.2303 -0.0131 1.1202 0.106 Uiso 0.251(4) 1 calc R U P F 2
C69A C 1.3233(7) 0.0997(7) 1.1558(6) 0.094(3) Uani 0.251(4) 1 d D U P F 2
H69A H 1.3005 0.1023 1.1949 0.141 Uiso 0.251(4) 1 calc R U P F 2
H69B H 1.3407 0.1443 1.1302 0.141 Uiso 0.251(4) 1 calc R U P F 2
H69C H 1.3600 0.0669 1.1687 0.141 Uiso 0.251(4) 1 calc R U P F 2

loop_
_atom_site_aniso_label
_atom_site_aniso_U_11
_atom_site_aniso_U_22
_atom_site_aniso_U_33
_atom_site_aniso_U_23
_atom_site_aniso_U_13
_atom_site_aniso_U_12
C1 0.049(3) 0.047(2) 0.035(2) -0.0105(16) -0.004(2) -0.012(2)
C2 0.059(3) 0.043(2) 0.043(2) -0.0070(17) -0.015(2) -0.009(2)
C3 0.070(3) 0.051(2) 0.047(3) -0.005(2) 0.005(3) -0.026(2)
C4 0.057(3) 0.051(2) 0.034(2) -0.0071(18) 0.014(2) -0.007(2)
C5 0.050(3) 0.039(2) 0.031(2) -0.0054(16) 0.001(2) -0.0175(19)
C6 0.031(2) 0.0348(18) 0.039(2) -0.0144(14) 0.0042(18) -0.0067(16)
C7 0.034(2) 0.0368(18) 0.0351(19) -0.0116(14) -0.0017(18) -0.0056(17)
C8 0.024(2) 0.0429(18) 0.0361(18) -0.0202(13) 0.0057(17) -0.0101(16)
C9 0.020(2) 0.0361(17) 0.0363(18) -0.0175(13) 0.0032(16) -0.0050(15)
C10 0.042(2) 0.0387(18) 0.0314(18) -0.0175(13) 0.0044(18) -0.0116(17)
C11 0.043(2) 0.0349(18) 0.0359(19) -0.0154(14) 0.0118(19) -0.0099(17)
C12 0.045(3) 0.054(2) 0.045(2) -0.0197(17) 0.000(2) 0.008(2)
C13 0.061(3) 0.116(5) 0.043(3) -0.006(3) -0.004(3) 0.007(3)
C14 0.072(4) 0.067(3) 0.066(3) -0.019(2) 0.032(3) -0.017(3)
C15 0.031(2) 0.047(2) 0.076(3) -0.0266(18) 0.007(2) 0.0005(19)
C16 0.044(3) 0.069(3) 0.105(4) -0.038(2) 0.012(3) -0.011(2)
C17 0.062(3) 0.069(2) 0.106(3) -0.0597(19) 0.005(3) -0.003(2)
C18 0.037(2) 0.043(2) 0.036(2) -0.0111(16) 0.006(2) 0.0011(18)
C19 0.047(3) 0.079(3) 0.057(3) -0.023(2) -0.010(2) 0.007(2)
C20 0.062(3) 0.045(2) 0.039(2) -0.0073(18) 0.008(2) 0.000(2)
C21 0.028(2) 0.0340(17) 0.0347(18) -0.0160(13) 0.0064(17) -0.0033(16)
C22 0.033(2) 0.0319(16) 0.0232(16) -0.0118(12) 0.0033(16) -0.0044(15)
C23 0.027(2) 0.0326(17) 0.0318(18) -0.0103(14) 0.0050(17) -0.0022(16)
C24 0.029(2) 0.045(2) 0.040(2) -0.0174(15) 0.0111(19) -0.0063(17)
C25 0.050(3) 0.0410(19) 0.050(2) -0.0218(15) 0.003(2) 0.0071(19)
C35 0.027(2) 0.0343(17) 0.0368(19) -0.0157(13) 0.0090(18) -0.0045(16)
C35P 0.023(2) 0.0349(17) 0.0292(17) -0.0141(13) 0.0089(16) -0.0077(15)
C36 0.032(2) 0.0291(17) 0.0317(19) -0.0086(14) 0.0157(18) -0.0029(16)
C37 0.043(3) 0.0367(19) 0.047(2) -0.0116(16) 0.024(2) -0.0041(19)
C38 0.042(3) 0.042(2) 0.044(2) -0.0125(16) 0.020(2) 0.0054(19)
C39 0.053(3) 0.043(2) 0.043(2) -0.0079(18) 0.027(2) -0.006(2)
C40 0.059(3) 0.044(2) 0.053(3) -0.0141(18) 0.012(2) 0.002(2)
C41 0.039(3) 0.041(2) 0.057(3) -0.0190(17) 0.018(2) 0.0025(19)
C42 0.069(4) 0.070(3) 0.089(4) -0.036(2) 0.014(3) -0.008(3)
C43 0.064(3) 0.077(3) 0.064(3) -0.036(2) 0.012(3) 0.006(3)
C44 0.061(3) 0.060(2) 0.058(2) -0.0311(17) -0.005(2) 0.014(2)
C45 0.056(3) 0.079(3) 0.088(4) -0.037(2) 0.001(3) 0.001(3)
C46 0.092(4) 0.090(3) 0.106(3) -0.071(2) 0.003(3) 0.005(3)
C47 0.070(4) 0.076(3) 0.053(3) -0.021(2) 0.014(3) 0.015(3)
C48 0.168(7) 0.092(4) 0.060(4) -0.015(3) 0.002(5) 0.031(5)
C49 0.069(4) 0.074(3) 0.085(4) -0.007(3) 0.010(3) 0.026(3)
C50 0.040(3) 0.036(2) 0.049(2) -0.0082(17) 0.025(2) -0.0001(18)
C51 0.036(2) 0.0276(17) 0.042(2) -0.0098(14) 0.019(2) -0.0010(16)
C52 0.036(2) 0.0343(18) 0.0315(19) -0.0103(14) 0.0083(18) -0.0020(17)
C53 0.027(2) 0.0325(16) 0.0401(19) -0.0181(13) 0.0057(17) -0.0024(15)
C54 0.023(2) 0.0371(17) 0.0309(18) -0.0148(13) 0.0077(17) -0.0049(16)
C55 0.026(2) 0.0355(17) 0.047(2) -0.0185(14) 0.0175(19) -0.0032(16)
C56 0.030(2) 0.045(2) 0.0296(19) -0.0091(15) 0.0156(18) 0.0002(18)
C57 0.028(2) 0.0370(18) 0.0379(19) -0.0162(14) 0.0089(18) -0.0019(16)
C58 0.024(2) 0.0387(17) 0.0314(18) -0.0156(13) 0.0123(17) 0.0012(16)
C59 0.034(2) 0.0288(17) 0.040(2) -0.0080(14) -0.0083(18) 0.0046(16)
C60 0.024(2) 0.0321(16) 0.0309(18) -0.0124(13) 0.0057(16) -0.0035(15)
C61 0.034(2) 0.0401(19) 0.0324(19) -0.0139(14) 0.0084(18) -0.0104(17)
C62 0.036(2) 0.0464(19) 0.050(2) -0.0257(15) 0.001(2) 0.0060(18)
C63 0.056(3) 0.058(2) 0.057(2) -0.0362(16) 0.013(2) -0.002(2)
C64 0.134(5) 0.058(3) 0.094(4) -0.039(2) 0.047(4) 0.012(3)
C65 0.073(4) 0.077(3) 0.084(4) -0.029(3) 0.006(3) -0.025(3)
C66 0.042(3) 0.066(3) 0.070(3) -0.027(2) 0.008(3) 0.002(2)
C67 0.050(3) 0.142(5) 0.077(4) -0.025(3) -0.020(3) -0.007(3)
C68 0.048(3) 0.091(3) 0.112(4) -0.044(3) -0.004(3) -0.024(3)
C69 0.030(2) 0.066(2) 0.044(2) -0.0288(16) 0.0069(19) 0.0028(19)
C70 0.054(3) 0.117(4) 0.055(3) -0.044(2) 0.008(3) 0.018(3)
C71 0.055(3) 0.072(3) 0.076(3) -0.038(2) -0.015(2) 0.003(2)
C72 0.022(2) 0.0426(19) 0.042(2) -0.0178(15) 0.0163(18) -0.0051(16)
C73 0.026(2) 0.0399(18) 0.0342(18) -0.0164(14) 0.0071(17) -0.0029(16)
C74 0.018(2) 0.0450(19) 0.0329(19) -0.0150(14) 0.0126(17) -0.0039(16)
C75 0.037(2) 0.0328(18) 0.040(2) -0.0142(14) 0.0063(19) -0.0006(17)
C76 0.041(3) 0.044(2) 0.045(2) -0.0180(16) 0.016(2) 0.0033(19)
C86 0.058(3) 0.042(2) 0.040(2) -0.0090(17) 0.004(2) -0.006(2)
C87 0.065(3) 0.033(2) 0.044(3) 0.0001(18) 0.004(2) 0.012(2)
C88 0.047(3) 0.060(2) 0.035(2) -0.0123(18) -0.003(2) 0.008(2)
C89 0.048(3) 0.044(2) 0.035(2) -0.0099(16) 0.000(2) 0.007(2)
C90 0.034(2) 0.0407(19) 0.0318(19) -0.0141(14) 0.0083(18) -0.0010(17)
C91 0.035(2) 0.0331(18) 0.045(2) -0.0138(15) 0.0007(19) 0.0043(17)
C92 0.029(2) 0.0287(16) 0.0426(19) -0.0181(13) -0.0005(17) 0.0014(15)
C93 0.031(2) 0.0328(16) 0.0309(17) -0.0168(12) 0.0047(17) -0.0004(16)
C94 0.035(2) 0.0332(17) 0.0298(17) -0.0137(12) -0.0128(16) -0.0015(16)
C95 0.042(2) 0.0315(17) 0.0357(19) -0.0121(14) -0.0085(18) -0.0024(17)
C96 0.050(3) 0.0367(19) 0.044(2) -0.0154(15) 0.001(2) -0.0048(19)
C106 0.0207(19) 0.0312(16) 0.0419(19) -0.0184(13) -0.0012(16) -0.0029(15)
C107 0.033(2) 0.0322(17) 0.0258(16) -0.0114(12) -0.0051(16) -0.0023(16)
C108 0.023(2) 0.0280(16) 0.049(2) -0.0168(13) -0.0069(17) -0.0012(15)
C109 0.035(2) 0.0281(17) 0.042(2) -0.0098(14) -0.0046(18) 0.0023(16)
C110 0.046(3) 0.0353(18) 0.040(2) -0.0147(15) -0.001(2) -0.0020(18)
C111 0.071(3) 0.043(2) 0.061(3) -0.0206(18) 0.004(3) 0.000(2)
C112 0.064(4) 0.070(3) 0.119(5) -0.007(4) -0.014(4) 0.021(3)
C113 0.087(4) 0.061(3) 0.082(4) -0.002(3) 0.010(4) 0.000(3)
C114 0.045(3) 0.055(2) 0.053(2) -0.0296(16) 0.002(2) -0.0138(19)
C115 0.060(3) 0.090(3) 0.081(3) -0.0583(18) -0.015(2) -0.005(2)
C116 0.057(3) 0.074(3) 0.067(3) -0.036(2) -0.014(2) 0.013(2)
C117 0.057(3) 0.074(3) 0.053(3) -0.028(2) -0.004(2) -0.006(2)
C118 0.091(5) 0.130(4) 0.104(4) -0.068(3) 0.029(4) 0.009(4)
C119 0.070(4) 0.107(4) 0.046(3) -0.020(3) 0.007(3) -0.023(3)
C120 0.0208(19) 0.0411(17) 0.0284(16) -0.0203(12) -0.0031(15) -0.0016(15)
C121 0.030(2) 0.0248(15) 0.0284(16) -0.0094(12) -0.0077(16) -0.0014(15)
C122 0.026(2) 0.0322(16) 0.0281(17) -0.0125(12) -0.0007(16) -0.0039(15)
C123 0.031(2) 0.0372(18) 0.0330(18) -0.0137(13) -0.0076(17) -0.0030(16)
C124 0.029(2) 0.0392(18) 0.0358(18) -0.0162(13) -0.0080(17) -0.0050(16)
C125 0.052(3) 0.0312(17) 0.0344(18) -0.0120(14) -0.0135(18) -0.0015(18)
C126 0.065(3) 0.045(2) 0.050(2) -0.0194(17) -0.020(2) 0.001(2)
C136 0.037(2) 0.0265(16) 0.0327(18) -0.0098(13) -0.0063(17) -0.0024(16)
C137 0.0241(19) 0.0226(14) 0.0343(17) -0.0142(11) -0.0068(15) -0.0007(14)
C138 0.0181(18) 0.0340(15) 0.0225(15) -0.0164(11) 0.0017(14) -0.0024(14)
C139 0.0199(19) 0.0310(16) 0.0283(17) -0.0101(13) 0.0000(16) -0.0029(15)
C140 0.023(2) 0.0357(17) 0.0277(16) -0.0136(12) -0.0006(16) -0.0049(15)
C141 0.036(2) 0.0240(15) 0.0381(19) -0.0131(13) -0.0050(17) -0.0011(15)
C142 0.028(2) 0.0359(17) 0.0305(17) -0.0161(13) -0.0019(16) -0.0042(15)
C143 0.032(2) 0.0433(19) 0.0313(19) -0.0105(15) 0.0000(18) -0.0124(17)
C144 0.029(2) 0.056(2) 0.0373(19) -0.0222(15) 0.0003(18) -0.0035(18)
C145 0.066(3) 0.071(2) 0.068(2) -0.0472(16) -0.017(2) 0.004(2)
C146 0.125(5) 0.068(2) 0.132(3) -0.068(2) -0.059(3) 0.015(3)
C147 0.079(4) 0.114(4) 0.071(3) -0.049(2) -0.009(3) 0.041(3)
C148 0.036(3) 0.086(3) 0.055(2) -0.0454(17) 0.009(2) -0.008(2)
C149 0.125(5) 0.110(3) 0.067(3) -0.0643(19) -0.003(3) -0.021(3)
C150 0.063(4) 0.125(4) 0.061(3) -0.031(3) 0.024(3) -0.031(3)
C151 0.051(3) 0.060(2) 0.052(2) -0.0269(17) -0.006(2) -0.011(2)
C152 0.045(3) 0.082(3) 0.126(5) -0.048(3) 0.008(3) -0.006(3)
C153 0.056(3) 0.116(4) 0.064(3) -0.026(3) 0.002(3) -0.028(3)
C154 0.028(2) 0.0388(17) 0.0268(16) -0.0146(13) -0.0051(16) -0.0034(16)
C155 0.0157(18) 0.0396(17) 0.0241(16) -0.0110(13) 0.0011(15) -0.0084(15)
C156 0.025(2) 0.0313(16) 0.0253(16) -0.0114(12) 0.0001(16) -0.0046(15)
C157 0.0222(19) 0.0358(16) 0.0247(16) -0.0125(12) 0.0017(15) -0.0069(15)
C158 0.027(2) 0.0285(15) 0.0357(17) -0.0161(12) -0.0079(16) -0.0039(14)
C159 0.042(2) 0.0302(17) 0.0302(18) -0.0081(14) -0.0075(18) -0.0035(17)
C160 0.044(2) 0.048(2) 0.046(2) -0.0121(17) -0.014(2) -0.0072(19)
C170 0.0191(18) 0.0295(15) 0.0348(16) -0.0161(12) -0.0093(15) 0.0024(14)
C171 0.0218(19) 0.0313(15) 0.0275(15) -0.0172(11) -0.0085(14) -0.0011(14)
C172 0.215(7) 0.473(8) 0.274(5) -0.232(4) -0.008(4) -0.090(5)
C173 0.228(7) 0.375(8) 0.295(5) -0.223(4) -0.001(4) -0.062(5)
C174 0.196(6) 0.396(9) 0.286(5) -0.243(4) -0.004(4) -0.014(5)
C175 0.180(6) 0.419(8) 0.280(5) -0.272(4) 0.005(4) -0.028(5)
O1 0.188(5) 0.394(6) 0.302(5) -0.247(3) -0.012(4) -0.028(4)
O2 0.164(4) 0.246(5) 0.242(4) -0.163(3) -0.048(3) 0.050(4)
C176 0.159(5) 0.122(3) 0.122(4) -0.053(3) 0.021(4) -0.061(3)
C177 0.146(5) 0.081(3) 0.104(3) -0.038(2) 0.027(3) -0.007(3)
C178 0.173(5) 0.079(3) 0.098(4) -0.032(2) 0.025(4) 0.003(3)
C179 0.225(7) 0.125(4) 0.083(4) -0.032(3) 0.014(4) -0.028(4)
O3 0.106(3) 0.112(2) 0.113(3) -0.0533(18) 0.011(2) -0.011(2)
O4 0.232(5) 0.098(3) 0.100(3) -0.037(2) 0.011(3) -0.021(3)
C180 0.261(7) 0.249(5) 0.249(4) -0.100(3) 0.003(4) 0.010(4)
C181 0.258(6) 0.249(5) 0.256(5) -0.104(4) 0.005(5) 0.009(4)
C182 0.270(7) 0.251(5) 0.258(4) -0.100(3) -0.001(4) 0.009(5)
C183 0.274(6) 0.252(5) 0.258(5) -0.100(4) -0.002(5) 0.009(4)
O5 0.247(6) 0.247(5) 0.255(4) -0.103(3) 0.005(4) 0.018(4)
O6 0.285(6) 0.265(5) 0.266(4) -0.101(3) 0.003(4) 0.001(5)
N1 0.0366(19) 0.0435(16) 0.0374(17) -0.0165(12) 0.0009(16) -0.0040(15)
N2 0.0367(19) 0.0356(16) 0.0370(17) -0.0070(13) 0.0000(16) -0.0062(14)
N3 0.0292(18) 0.0326(14) 0.0337(16) -0.0116(11) 0.0067(15) -0.0002(13)
N4 0.0351(18) 0.0341(14) 0.0322(15) -0.0129(11) -0.0011(15) 0.0017(14)
N5 0.0309(19) 0.0356(15) 0.0450(18) -0.0146(12) 0.0200(16) -0.0001(14)
N6 0.0265(17) 0.0300(14) 0.0376(16) -0.0109(12) 0.0071(15) 0.0001(13)
N7 0.0325(18) 0.0406(16) 0.0328(15) -0.0132(12) -0.0082(14) 0.0035(14)
N8 0.0345(19) 0.0310(15) 0.0404(17) -0.0101(12) 0.0020(16) -0.0029(14)
N9 0.0297(17) 0.0295(14) 0.0288(15) -0.0079(11) -0.0041(14) -0.0028(13)
N10 0.0278(17) 0.0284(14) 0.0265(14) -0.0067(11) -0.0016(14) -0.0027(13)
N11 0.0196(15) 0.0315(14) 0.0249(14) -0.0090(10) -0.0013(13) -0.0040(12)
N12 0.0226(16) 0.0324(14) 0.0300(14) -0.0113(11) -0.0041(13) 0.0018(12)
Si1 0.0359(7) 0.0443(5) 0.0397(5) -0.0205(4) 0.0073(5) -0.0011(5)
Si2 0.0421(7) 0.0422(6) 0.0514(7) -0.0247(4) 0.0030(6) 0.0050(5)
C26 0.047(2) 0.053(2) 0.058(2) -0.0234(16) 0.0090(18) 0.0009(17)
C27 0.064(3) 0.069(3) 0.080(4) -0.005(3) 0.013(3) -0.028(2)
C28 0.068(3) 0.061(3) 0.066(3) -0.015(2) -0.004(2) -0.008(2)
C29 0.066(2) 0.074(2) 0.074(2) -0.0260(17) -0.0125(19) -0.0064(19)
C30 0.108(4) 0.105(3) 0.112(3) -0.057(2) -0.024(3) -0.006(3)
C31 0.090(4) 0.104(3) 0.085(3) -0.020(3) -0.025(3) 0.001(3)
C32 0.046(2) 0.0567(17) 0.0546(19) -0.0267(14) 0.0026(17) 0.0037(16)
C33 0.057(3) 0.069(2) 0.063(3) -0.0295(18) 0.009(2) 0.009(2)
C34 0.048(3) 0.054(2) 0.054(3) -0.0239(17) 0.014(2) -0.004(2)
Si2A 0.053(2) 0.057(2) 0.062(2) -0.0243(18) -0.0018(18) 0.0009(18)
C26A 0.050(3) 0.055(2) 0.061(2) -0.022(2) 0.004(2) -0.001(2)
C27A 0.057(7) 0.056(4) 0.064(5) -0.023(3) 0.006(5) -0.002(4)
C28A 0.053(5) 0.054(5) 0.062(4) -0.020(3) 0.002(3) -0.004(4)
C29A 0.070(3) 0.076(3) 0.075(3) -0.025(3) -0.015(2) -0.003(2)
C30A 0.074(4) 0.087(5) 0.086(5) -0.031(5) -0.015(4) -0.007(3)
C31A 0.076(7) 0.081(4) 0.082(6) -0.022(4) -0.023(5) -0.004(4)
C32A 0.050(2) 0.054(2) 0.057(3) -0.026(2) 0.001(2) 0.003(2)
C33A 0.052(5) 0.057(4) 0.059(4) -0.027(3) -0.001(4) 0.005(4)
C34A 0.056(5) 0.060(4) 0.061(4) -0.029(3) 0.003(4) -0.001(4)
Si3 0.0434(7) 0.0430(5) 0.0440(6) -0.0158(4) 0.0114(6) 0.0096(5)
Si4 0.0293(6) 0.0513(5) 0.0444(5) -0.0268(4) 0.0050(5) 0.0064(5)
Si5 0.0710(13) 0.0530(10) 0.0656(11) -0.0368(8) 0.0323(11) -0.0069(10)
C77 0.076(2) 0.071(2) 0.079(2) -0.021(2) 0.034(2) 0.001(2)
C78 0.118(6) 0.085(4) 0.106(4) -0.024(3) 0.051(4) 0.015(4)
C79 0.091(4) 0.086(4) 0.088(4) -0.006(3) 0.013(3) -0.003(3)
C80 0.079(2) 0.060(2) 0.074(2) -0.035(2) 0.031(2) -0.012(2)
C81 0.076(4) 0.062(4) 0.085(3) -0.030(3) 0.034(3) -0.009(3)
C82 0.107(4) 0.075(5) 0.106(5) -0.033(4) 0.006(4) -0.018(4)
C83 0.072(3) 0.070(2) 0.066(2) -0.0384(17) 0.032(2) -0.010(2)
C84 0.081(5) 0.090(3) 0.072(3) -0.047(2) 0.022(3) -0.006(3)
C85 0.114(5) 0.083(3) 0.091(5) -0.022(3) 0.061(5) -0.004(3)
Si5A 0.0713(15) 0.0545(12) 0.0676(13) -0.0355(9) 0.0319(12) -0.0070(12)
C77A 0.076(2) 0.069(3) 0.079(2) -0.022(2) 0.034(2) -0.002(2)
C78A 0.093(5) 0.080(5) 0.079(4) -0.017(3) 0.028(4) 0.012(5)
C79A 0.079(4) 0.082(5) 0.084(5) -0.013(4) 0.026(3) -0.005(3)
C80A 0.078(2) 0.060(3) 0.073(2) -0.033(2) 0.033(2) -0.010(2)
C81A 0.064(5) 0.060(4) 0.075(3) -0.035(3) 0.034(3) -0.008(4)
C82A 0.098(4) 0.065(4) 0.093(4) -0.031(3) 0.012(3) -0.013(3)
C83A 0.086(3) 0.076(2) 0.071(2) -0.0305(19) 0.035(2) -0.007(2)
C84A 0.108(6) 0.097(4) 0.079(3) -0.042(3) 0.033(3) -0.006(4)
C85A 0.094(5) 0.085(3) 0.071(5) -0.021(3) 0.033(4) -0.002(3)
Si6 0.0380(8) 0.0532(7) 0.0459(7) -0.0211(5) -0.0109(6) -0.0037(6)
C97 0.047(2) 0.067(2) 0.052(2) -0.0221(17) -0.0155(18) 0.0056(18)
C98 0.067(3) 0.074(3) 0.082(3) -0.037(2) 0.002(3) 0.004(3)
C99 0.064(3) 0.079(3) 0.077(3) -0.015(3) -0.012(3) 0.009(3)
C100 0.057(2) 0.069(2) 0.0600(19) -0.0326(15) -0.0050(18) -0.0113(18)
C101 0.077(3) 0.074(3) 0.073(3) -0.036(2) 0.007(3) 0.004(3)
C102 0.070(4) 0.100(4) 0.065(3) -0.035(2) -0.004(3) -0.016(3)
C103 0.042(2) 0.0565(19) 0.0583(19) -0.0213(16) -0.0124(17) -0.0092(17)
C104 0.048(3) 0.072(3) 0.064(3) -0.015(2) -0.012(2) -0.006(2)
C105 0.043(3) 0.045(2) 0.076(3) -0.0249(19) -0.010(2) -0.006(2)
Si6A 0.0453(19) 0.0588(18) 0.0577(18) -0.0218(15) -0.0084(16) -0.0073(16)
C97A 0.048(3) 0.066(3) 0.057(3) -0.019(2) -0.012(2) -0.002(2)
C98A 0.062(4) 0.074(4) 0.071(4) -0.020(3) -0.003(4) 0.005(3)
C99A 0.054(5) 0.081(6) 0.064(4) -0.010(4) -0.009(4) 0.006(5)
C10A 0.059(3) 0.068(3) 0.068(3) -0.024(2) 0.000(2) -0.002(2)
C1A 0.072(5) 0.077(6) 0.082(5) -0.025(5) -0.006(4) 0.004(4)
C2A 0.071(5) 0.077(4) 0.079(4) -0.032(3) -0.001(4) -0.002(4)
C3A 0.042(3) 0.058(3) 0.059(2) -0.019(2) -0.011(2) -0.008(2)
C4A 0.044(5) 0.071(6) 0.061(3) -0.015(3) -0.011(3) -0.014(5)
C5A 0.044(5) 0.060(4) 0.069(5) -0.020(3) -0.011(4) -0.009(3)
Si7 0.0445(7) 0.0439(5) 0.0517(6) -0.0263(4) 0.0001(6) -0.0065(5)
Si8 0.0742(10) 0.0518(7) 0.0496(7) -0.0291(5) -0.0205(7) -0.0051(7)
C127 0.070(2) 0.065(2) 0.0484(19) -0.0250(16) -0.0142(18) -0.0082(19)
C128 0.053(3) 0.047(3) 0.069(3) -0.020(2) -0.011(2) -0.016(2)
C129 0.084(4) 0.113(4) 0.063(3) -0.046(2) -0.018(3) 0.000(3)
C130 0.086(2) 0.079(2) 0.064(2) -0.0303(18) -0.0107(19) 0.0025(19)
C131 0.085(4) 0.094(3) 0.079(4) -0.028(3) -0.004(4) -0.004(3)
C132 0.096(4) 0.118(5) 0.093(4) -0.008(4) -0.015(3) 0.016(3)
C133 0.101(2) 0.066(2) 0.069(2) -0.0247(17) -0.015(2) -0.0078(19)
C134 0.157(4) 0.077(4) 0.093(4) -0.026(3) -0.041(3) 0.016(4)
C135 0.153(5) 0.076(3) 0.109(4) -0.035(2) -0.022(4) -0.024(3)
Si8B 0.0847(18) 0.0613(17) 0.0559(16) -0.0299(14) -0.0186(16) -0.0069(16)
C27B 0.080(2) 0.071(2) 0.055(2) -0.031(2) -0.015(2) -0.003(2)
C28B 0.082(4) 0.084(5) 0.057(5) -0.023(4) -0.015(4) -0.002(4)
C29B 0.091(6) 0.094(5) 0.069(4) -0.044(3) -0.015(4) -0.006(4)
C30B 0.094(2) 0.067(2) 0.063(3) -0.030(2) -0.016(2) 0.000(2)
C31B 0.116(5) 0.073(4) 0.088(5) -0.039(3) -0.010(4) -0.007(3)
C32B 0.096(4) 0.079(5) 0.078(6) -0.033(5) -0.013(3) 0.002(3)
C33B 0.090(3) 0.064(3) 0.066(3) -0.026(2) -0.014(2) -0.007(2)
C34B 0.109(6) 0.070(4) 0.087(4) -0.032(3) -0.021(4) -0.015(4)
C35B 0.105(7) 0.076(6) 0.074(4) -0.015(4) -0.011(4) -0.013(5)
Si9 0.0388(6) 0.0542(5) 0.0480(5) -0.0318(4) -0.0048(5) -0.0081(5)
Si10 0.0523(9) 0.0714(9) 0.0549(9) -0.0049(7) -0.0233(7) -0.0313(7)
C161 0.062(2) 0.086(2) 0.062(2) -0.0006(18) -0.0072(19) -0.027(2)
C162 0.088(4) 0.084(4) 0.058(3) -0.004(3) -0.010(3) -0.021(3)
C163 0.123(5) 0.117(4) 0.083(4) -0.012(3) -0.007(4) 0.001(3)
C164 0.061(2) 0.075(2) 0.062(2) -0.0129(17) -0.0193(18) -0.0308(18)
C165 0.078(3) 0.091(3) 0.080(3) -0.023(3) -0.021(3) -0.040(3)
C166 0.079(3) 0.070(3) 0.086(3) -0.022(3) -0.006(3) -0.030(3)
C167 0.060(2) 0.087(2) 0.067(2) 0.001(2) -0.0230(19) -0.024(2)
C168 0.076(3) 0.139(5) 0.092(4) -0.005(4) -0.019(3) -0.023(3)
C169 0.079(4) 0.088(4) 0.064(3) 0.009(3) -0.015(3) -0.012(3)
Si1A 0.0566(18) 0.0787(18) 0.0619(17) -0.0013(15) -0.0213(15) -0.0317(16)
C61A 0.062(3) 0.081(3) 0.063(2) 0.001(2) -0.015(2) -0.030(2)
C62A 0.072(5) 0.088(6) 0.060(4) 0.000(4) -0.015(4) -0.027(4)
C63A 0.088(5) 0.099(5) 0.076(5) -0.005(3) -0.012(4) -0.015(4)
C64A 0.061(2) 0.078(3) 0.066(2) -0.006(2) -0.017(2) -0.034(2)
C65A 0.070(4) 0.087(5) 0.070(4) -0.012(3) -0.014(3) -0.041(4)
C66A 0.065(4) 0.071(5) 0.077(5) -0.010(4) -0.009(3) -0.040(4)
C67A 0.061(3) 0.089(2) 0.068(3) 0.003(2) -0.020(2) -0.024(2)
C68A 0.075(7) 0.091(4) 0.077(6) 0.001(3) -0.028(5) -0.020(4)
C69A 0.073(4) 0.109(4) 0.080(4) -0.003(3) -0.022(3) -0.024(4)

loop_
_atom_type_symbol
_atom_type_description
_atom_type_scat_dispersion_real
_atom_type_scat_dispersion_imag
_atom_type_scat_source
C C 0.0181 0.0091 'International Tables Vol C Tables 4.2.6.8 and 6.1.1.4'
H H 0.0000 0.0000 'International Tables Vol C Tables 4.2.6.8 and 6.1.1.4'
N N 0.0311 0.0180 'International Tables Vol C Tables 4.2.6.8 and 6.1.1.4'
Si Si 0.2541 0.3302 'International Tables Vol C Tables 4.2.6.8 and 6.1.1.4'
O O 0.0492 0.0322 'International Tables Vol C Tables 4.2.6.8 and 6.1.1.4'

loop_
_geom_angle_atom_site_label_1
_geom_angle_atom_site_label_2
_geom_angle_atom_site_label_3
_geom_angle
_geom_angle_site_symmetry_1
_geom_angle_site_symmetry_3
C2 C1 C6 120.1(4) . .
C2 C1 H1 120.0 . .
C6 C1 H1 120.0 . .
C1 C2 C3 120.4(4) . .
C1 C2 H2 119.8 . .
C3 C2 H2 119.8 . .
C4 C3 C2 121.7(4) . .
C4 C3 H3 119.1 . .
C2 C3 H3 119.1 . .
C3 C4 C5 120.2(5) . .
C3 C4 H4 119.9 . .
C5 C4 H4 119.9 . .
N1 C5 C6 122.8(4) . .
N1 C5 C4 119.5(4) . .
C6 C5 C4 117.6(3) . .
N2 C6 C1 118.8(4) . .
N2 C6 C5 121.2(3) . .
C1 C6 C5 120.0(4) . .
N2 C7 C23 118.7(4) . .
N2 C7 C8 122.2(4) . .
C23 C7 C8 119.1(3) . .
N1 C8 C9 119.6(4) . .
N1 C8 C7 119.2(3) . .
C9 C8 C7 121.2(3) . .
C8 C9 C21 119.6(4) . .
C8 C9 C10 120.8(3) . .
C21 C9 C10 119.6(3) . .
C11 C10 C9 179.4(4) . .
C10 C11 Si1 177.0(4) . .
C14 C12 C13 109.1(4) . .
C14 C12 Si1 112.1(3) . .
C13 C12 Si1 114.0(3) . .
C14 C12 H12 107.1 . .
C13 C12 H12 107.1 . .
Si1 C12 H12 107.1 . .
C12 C13 H13A 109.5 . .
C12 C13 H13B 109.5 . .
H13A C13 H13B 109.5 . .
C12 C13 H13C 109.5 . .
H13A C13 H13C 109.5 . .
H13B C13 H13C 109.5 . .
C12 C14 H14A 109.5 . .
C12 C14 H14B 109.5 . .
H14A C14 H14B 109.5 . .
C12 C14 H14C 109.5 . .
H14A C14 H14C 109.5 . .
H14B C14 H14C 109.5 . .
C16 C15 C17 109.3(4) . .
C16 C15 Si1 115.6(4) . .
C17 C15 Si1 113.1(3) . .
C16 C15 H15 106.0 . .
C17 C15 H15 106.0 . .
Si1 C15 H15 106.0 . .
C15 C16 H16A 109.5 . .
C15 C16 H16B 109.5 . .
H16A C16 H16B 109.5 . .
C15 C16 H16C 109.5 . .
H16A C16 H16C 109.5 . .
H16B C16 H16C 109.5 . .
C15 C17 H17A 109.5 . .
C15 C17 H17B 109.5 . .
H17A C17 H17B 109.5 . .
C15 C17 H17C 109.5 . .
H17A C17 H17C 109.5 . .
H17B C17 H17C 109.5 . .
C19 C18 C20 110.1(3) . .
C19 C18 Si1 113.6(3) . .
C20 C18 Si1 113.9(3) . .
C19 C18 H18 106.2 . .
C20 C18 H18 106.2 . .
Si1 C18 H18 106.2 . .
C18 C19 H19A 109.5 . .
C18 C19 H19B 109.5 . .
H19A C19 H19B 109.5 . .
C18 C19 H19C 109.5 . .
H19A C19 H19C 109.5 . .
H19B C19 H19C 109.5 . .
C18 C20 H20A 109.5 . .
C18 C20 H20B 109.5 . .
H20A C20 H20B 109.5 . .
C18 C20 H20C 109.5 . .
H20A C20 H20C 109.5 . .
H20B C20 H20C 109.5 . .
N3 C21 C9 119.5(3) . .
N3 C21 C22 120.9(3) . .
C9 C21 C22 119.6(3) . .
N4 C22 C23 118.8(3) . .
N4 C22 C21 120.0(3) . .
C23 C22 C21 121.1(3) . .
C22 C23 C7 119.3(4) . .
C22 C23 C24 121.3(3) . .
C7 C23 C24 119.3(3) . .
C25 C24 C23 173.0(5) . .
C24 C25 Si2A 168.6(5) . .
C24 C25 Si2 171.6(4) . .
N4 C35 C35P 122.1(3) . .
N4 C35 C60 118.2(3) . .
C35P C35 C60 119.7(3) . .
N3 C35P C35 121.2(3) . .
N3 C35P C36 119.1(3) . .
C35 C35P C36 119.6(3) . .
C52 C36 C37 118.9(3) . .
C52 C36 C35P 120.6(4) . .
C37 C36 C35P 120.5(3) . .
C38 C37 C36 120.3(4) . .
C38 C37 H37 119.8 . .
C36 C37 H37 119.8 . .
C37 C38 C50 119.3(4) . .
C37 C38 C39 121.9(4) . .
C50 C38 C39 118.6(4) . .
C40 C39 C38 175.1(5) . .
C39 C40 Si3 172.8(5) . .
C42 C41 C43 111.0(4) . .
C42 C41 Si3 110.8(3) . .
C43 C41 Si3 111.1(3) . .
C42 C41 H41 107.9 . .
C43 C41 H41 107.9 . .
Si3 C41 H41 107.9 . .
C41 C42 H42A 109.5 . .
C41 C42 H42B 109.5 . .
H42A C42 H42B 109.5 . .
C41 C42 H42C 109.5 . .
H42A C42 H42C 109.5 . .
H42B C42 H42C 109.5 . .
C41 C43 H43A 109.5 . .
C41 C43 H43B 109.5 . .
H43A C43 H43B 109.5 . .
C41 C43 H43C 109.5 . .
H43A C43 H43C 109.5 . .
H43B C43 H43C 109.5 . .
C45 C44 C46 110.2(4) . .
C45 C44 Si3 112.1(3) . .
C46 C44 Si3 115.0(4) . .
C45 C44 H44 106.3 . .
C46 C44 H44 106.3 . .
Si3 C44 H44 106.3 . .
C44 C45 H45A 109.5 . .
C44 C45 H45B 109.5 . .
H45A C45 H45B 109.5 . .
C44 C45 H45C 109.5 . .
H45A C45 H45C 109.5 . .
H45B C45 H45C 109.5 . .
C44 C46 H46A 109.5 . .
C44 C46 H46B 109.5 . .
H46A C46 H46B 109.5 . .
C44 C46 H46C 109.5 . .
H46A C46 H46C 109.5 . .
H46B C46 H46C 109.5 . .
C48 C47 C49 108.9(5) . .
C48 C47 Si3 115.7(4) . .
C49 C47 Si3 115.4(4) . .
C48 C47 H47 105.2 . .
C49 C47 H47 105.2 . .
Si3 C47 H47 105.2 . .
C47 C48 H48A 109.5 . .
C47 C48 H48B 109.5 . .
H48A C48 H48B 109.5 . .
C47 C48 H48C 109.5 . .
H48A C48 H48C 109.5 . .
H48B C48 H48C 109.5 . .
C47 C49 H49A 109.5 . .
C47 C49 H49B 109.5 . .
H49A C49 H49B 109.5 . .
C47 C49 H49C 109.5 . .
H49A C49 H49C 109.5 . .
H49B C49 H49C 109.5 . .
C51 C50 C38 120.6(4) . .
C51 C50 H50 119.7 . .
C38 C50 H50 119.7 . .
C52 C51 C50 120.1(4) . .
C52 C51 C56 121.1(4) . .
C50 C51 C56 118.8(3) . .
C51 C52 C36 120.4(4) . .
C51 C52 C53 119.4(3) . .
C36 C52 C53 120.2(3) . .
C54 C53 C60 119.8(4) . .
C54 C53 C52 120.3(3) . .
C60 C53 C52 119.8(3) . .
C57 C54 C53 119.6(3) . .
C57 C54 C55 121.0(3) . .
C53 C54 C55 119.5(4) . .
N6 C55 C56 120.5(3) . .
N6 C55 C54 119.1(4) . .
C56 C55 C54 120.4(3) . .
N5 C56 C55 123.3(4) . .
N5 C56 C51 118.0(4) . .
C55 C56 C51 118.7(3) . .
C58 C57 C54 120.8(3) . .
C58 C57 H57 119.6 . .
C54 C57 H57 119.6 . .
C57 C58 C59 119.6(4) . .
C57 C58 C61 119.7(3) . .
C59 C58 C61 120.8(3) . .
C60 C59 C58 120.0(3) . .
C60 C59 H59 120.0 . .
C58 C59 H59 120.0 . .
C59 C60 C53 120.1(3) . .
C59 C60 C35 120.3(3) . .
C53 C60 C35 119.5(3) . .
C62 C61 C58 177.1(4) . .
C61 C62 Si4 174.3(3) . .
C65 C63 C64 110.6(5) . .
C65 C63 Si4 115.9(3) . .
C64 C63 Si4 114.7(3) . .
C65 C63 H63 104.8 . .
C64 C63 H63 104.8 . .
Si4 C63 H63 104.8 . .
C63 C64 H64A 109.5 . .
C63 C64 H64B 109.5 . .
H64A C64 H64B 109.5 . .
C63 C64 H64C 109.5 . .
H64A C64 H64C 109.5 . .
H64B C64 H64C 109.5 . .
C63 C65 H65A 109.5 . .
C63 C65 H65B 109.5 . .
H65A C65 H65B 109.5 . .
C63 C65 H65C 109.5 . .
H65A C65 H65C 109.5 . .
H65B C65 H65C 109.5 . .
C67 C66 C68 110.7(5) . .
C67 C66 Si4 112.3(3) . .
C68 C66 Si4 111.6(3) . .
C67 C66 H66 107.3 . .
C68 C66 H66 107.3 . .
Si4 C66 H66 107.3 . .
C66 C67 H67A 109.5 . .
C66 C67 H67B 109.5 . .
H67A C67 H67B 109.5 . .
C66 C67 H67C 109.5 . .
H67A C67 H67C 109.5 . .
H67B C67 H67C 109.5 . .
C66 C68 H68A 109.5 . .
C66 C68 H68B 109.5 . .
H68A C68 H68B 109.5 . .
C66 C68 H68C 109.5 . .
H68A C68 H68C 109.5 . .
H68B C68 H68C 109.5 . .
C71 C69 C70 108.6(4) . .
C71 C69 Si4 117.2(3) . .
C70 C69 Si4 113.2(3) . .
C71 C69 H69 105.6 . .
C70 C69 H69 105.6 . .
Si4 C69 H69 105.6 . .
C69 C70 H70A 109.5 . .
C69 C70 H70B 109.5 . .
H70A C70 H70B 109.5 . .
C69 C70 H70C 109.5 . .
H70A C70 H70C 109.5 . .
H70B C70 H70C 109.5 . .
C69 C71 H71A 109.5 . .
C69 C71 H71B 109.5 . .
H71A C71 H71B 109.5 . .
C69 C71 H71C 109.5 . .
H71A C71 H71C 109.5 . .
H71B C71 H71C 109.5 . .
N5 C72 C74 118.5(4) . 2_676
N5 C72 C73 120.2(3) . .
C74 C72 C73 121.2(3) 2_676 .
N6 C73 C74 119.3(4) . .
N6 C73 C72 120.2(3) . .
C74 C73 C72 120.4(3) . .
C75 C74 C73 122.0(3) . .
C75 C74 C72 119.7(3) . 2_676
C73 C74 C72 118.3(4) . 2_676
C76 C75 C74 176.2(5) . .
C75 C76 Si5 176.3(4) . .
C75 C76 Si5A 176.5(4) . .
C87 C86 C91 120.1(4) . .
C87 C86 H86 119.9 . .
C91 C86 H86 119.9 . .
C86 C87 C88 120.5(4) . .
C86 C87 H87 119.7 . .
C88 C87 H87 119.7 . .
C89 C88 C87 121.8(4) . .
C89 C88 H88 119.1 . .
C87 C88 H88 119.1 . .
C88 C89 C90 120.3(4) . .
C88 C89 H89 119.8 . .
C90 C89 H89 119.8 . .
N7 C90 C89 120.1(4) . .
N7 C90 C91 121.9(3) . .
C89 C90 C91 118.1(3) . .
N8 C91 C86 120.0(4) . .
N8 C91 C90 120.9(3) . .
C86 C91 C90 119.1(4) . .
N8 C92 C108 119.4(3) . .
N8 C92 C93 121.5(3) . .
C108 C92 C93 119.1(3) . .
N7 C93 C94 117.1(3) . .
N7 C93 C92 121.2(3) . .
C94 C93 C92 121.7(3) . .
C93 C94 C95 120.8(3) . .
C93 C94 C106 118.0(3) . .
C95 C94 C106 121.2(3) . .
C96 C95 C94 173.7(5) . .
C95 C96 Si6A 174.6(4) . .
C95 C96 Si6 172.5(4) . .
N9 C106 C94 118.6(3) . .
N9 C106 C107 121.8(3) . .
C94 C106 C107 119.5(3) . .
N10 C107 C108 118.7(3) . .
N10 C107 C106 119.5(3) . .
C108 C107 C106 121.8(3) . .
C107 C108 C92 119.7(3) . .
C107 C108 C109 121.7(3) . .
C92 C108 C109 118.5(3) . .
C110 C109 C108 174.0(4) . .
C109 C110 Si7 171.5(4) . .
C112 C111 C113 108.7(5) . .
C112 C111 Si7 112.5(3) . .
C113 C111 Si7 111.9(3) . .
C112 C111 H111 107.9 . .
C113 C111 H111 107.9 . .
Si7 C111 H111 107.9 . .
C111 C112 H11A 109.5 . .
C111 C112 H11B 109.5 . .
H11A C112 H11B 109.5 . .
C111 C112 H11C 109.5 . .
H11A C112 H11C 109.5 . .
H11B C112 H11C 109.5 . .
C111 C113 H11D 109.5 . .
C111 C113 H11E 109.5 . .
H11D C113 H11E 109.5 . .
C111 C113 H11F 109.5 . .
H11D C113 H11F 109.5 . .
H11E C113 H11F 109.5 . .
C115 C114 C116 111.8(4) . .
C115 C114 Si7 112.9(3) . .
C116 C114 Si7 113.4(3) . .
C115 C114 H114 106.0 . .
C116 C114 H114 106.0 . .
Si7 C114 H114 106.0 . .
C114 C115 H11G 109.5 . .
C114 C115 H11H 109.5 . .
H11G C115 H11H 109.5 . .
C114 C115 H11I 109.5 . .
H11G C115 H11I 109.5 . .
H11H C115 H11I 109.5 . .
C114 C116 H11J 109.5 . .
C114 C116 H11K 109.5 . .
H11J C116 H11K 109.5 . .
C114 C116 H11L 109.5 . .
H11J C116 H11L 109.5 . .
H11K C116 H11L 109.5 . .
C119 C117 C118 108.3(4) . .
C119 C117 Si7 114.7(4) . .
C118 C117 Si7 117.0(4) . .
C119 C117 H117 105.2 . .
C118 C117 H117 105.2 . .
Si7 C117 H117 105.2 . .
C117 C118 H11M 109.5 . .
C117 C118 H11N 109.5 . .
H11M C118 H11N 109.5 . .
C117 C118 H11O 109.5 . .
H11M C118 H11O 109.5 . .
H11N C118 H11O 109.5 . .
C117 C119 H11P 109.5 . .
C117 C119 H11Q 109.5 . .
H11P C119 H11Q 109.5 . .
C117 C119 H11R 109.5 . .
H11P C119 H11R 109.5 . .
H11Q C119 H11R 109.5 . .
N10 C120 C140 119.6(3) . .
N10 C120 C121 122.2(3) . .
C140 C120 C121 118.1(3) . .
N9 C121 C122 119.0(3) . .
N9 C121 C120 120.8(3) . .
C122 C121 C120 120.2(3) . .
C123 C122 C138 118.6(3) . .
C123 C122 C121 120.7(3) . .
C138 C122 C121 120.6(3) . .
C124 C123 C122 121.1(3) . .
C124 C123 H123 119.5 . .
C122 C123 H123 119.5 . .
C123 C124 C136 120.0(4) . .
C123 C124 C125 120.0(3) . .
C136 C124 C125 119.9(3) . .
C126 C125 C124 177.6(5) . .
C125 C126 Si8B 173.3(4) . .
C125 C126 Si8 170.1(4) . .
C124 C136 C137 120.5(3) . .
C124 C136 H136 119.8 . .
C137 C136 H136 119.8 . .
C138 C137 C136 120.0(3) . .
C138 C137 C171 120.9(3) . 2_757
C136 C137 C171 119.1(3) . 2_757
C137 C138 C122 119.7(3) . .
C137 C138 C139 120.9(3) . .
C122 C138 C139 119.3(3) . .
C155 C139 C140 120.0(3) . .
C155 C139 C138 119.4(3) . .
C140 C139 C138 120.7(3) . .
C141 C140 C139 119.5(3) . .
C141 C140 C120 119.5(3) . .
C139 C140 C120 120.9(3) . .
C142 C141 C140 120.6(3) . .
C142 C141 H141 119.7 . .
C140 C141 H141 119.7 . .
C154 C142 C141 119.3(3) . .
C154 C142 C143 118.2(3) . .
C141 C142 C143 122.4(3) . .
C144 C143 C142 174.9(4) . .
C143 C144 Si9 170.6(4) . .
C147 C145 C146 109.9(5) . .
C147 C145 Si9 112.0(3) . .
C146 C145 Si9 113.4(3) . .
C147 C145 H145 107.0 . .
C146 C145 H145 107.0 . .
Si9 C145 H145 107.0 . .
C145 C146 H14D 109.5 . .
C145 C146 H14E 109.5 . .
H14D C146 H14E 109.5 . .
C145 C146 H14F 109.5 . .
H14D C146 H14F 109.5 . .
H14E C146 H14F 109.5 . .
C145 C147 H14G 109.5 . .
C145 C147 H14H 109.5 . .
H14G C147 H14H 109.5 . .
C145 C147 H14I 109.5 . .
H14G C147 H14I 109.5 . .
H14H C147 H14I 109.5 . .
C149 C148 C150 111.5(4) . .
C149 C148 Si9 115.2(3) . .
C150 C148 Si9 116.9(3) . .
C149 C148 H148 103.8 . .
C150 C148 H148 103.8 . .
Si9 C148 H148 103.8 . .
C148 C149 H14J 109.5 . .
C148 C149 H14K 109.5 . .
H14J C149 H14K 109.5 . .
C148 C149 H14L 109.5 . .
H14J C149 H14L 109.5 . .
H14K C149 H14L 109.5 . .
C148 C150 H15A 109.5 . .
C148 C150 H15B 109.5 . .
H15A C150 H15B 109.5 . .
C148 C150 H15C 109.5 . .
H15A C150 H15C 109.5 . .
H15B C150 H15C 109.5 . .
C153 C151 C152 112.7(5) . .
C153 C151 Si9 112.2(3) . .
C152 C151 Si9 113.5(3) . .
C153 C151 H151 105.9 . .
C152 C151 H151 105.9 . .
Si9 C151 H151 105.9 . .
C151 C152 H15D 109.5 . .
C151 C152 H15E 109.5 . .
H15D C152 H15E 109.5 . .
C151 C152 H15F 109.5 . .
H15D C152 H15F 109.5 . .
H15E C152 H15F 109.5 . .
C151 C153 H15G 109.5 . .
C151 C153 H15H 109.5 . .
H15G C153 H15H 109.5 . .
C151 C153 H15I 109.5 . .
H15G C153 H15I 109.5 . .
H15H C153 H15I 109.5 . .
C142 C154 C155 121.6(3) . .
C142 C154 H154 119.2 . .
C155 C154 H154 119.2 . .
C154 C155 C139 119.0(3) . .
C154 C155 C156 120.8(3) . .
C139 C155 C156 120.2(3) . .
N11 C156 C155 118.5(3) . .
N11 C156 C171 121.1(3) . 2_757
C155 C156 C171 120.3(3) . 2_757
N11 C157 C158 119.4(3) . .
N11 C157 C170 122.5(3) . 2_757
C158 C157 C170 118.2(3) . 2_757
C170 C158 C159 122.5(3) . .
C170 C158 C157 119.3(3) . .
C159 C158 C157 118.2(3) . .
C160 C159 C158 175.0(5) . .
C159 C160 Si10 171.9(4) . .
C159 C160 Si1A 175.4(5) . .
C158 C170 N12 118.7(3) . .
C158 C170 C157 122.4(3) . 2_757
N12 C170 C157 118.9(3) . 2_757
N12 C171 C156 121.8(3) . 2_757
N12 C171 C137 120.5(3) . 2_757
C156 C171 C137 117.7(3) 2_757 2_757
C175 C172 O1 109.6(10) . .
C174 C173 O2 101.1(9) . .
C173 C174 O1 109.8(10) . .
C172 C175 O2 108.7(10) . .
C174 O1 C172 108.2(9) . .
C173 O2 C175 121.6(8) . .
O3 C176 C179 109.2(6) . .
C178 C177 O3 108.3(5) . .
O4 C178 C177 107.8(6) . .
C176 C179 O4 110.9(5) . .
C176 O3 C177 113.6(5) . .
C178 O4 C179 110.8(5) . .
O5 C180 C183 108.4(11) . .
C182 C181 O5 105.5(11) . .
O6 C182 C181 103.5(11) . .
C180 C183 O6 103.1(11) . .
C180 O5 C181 124.5(11) . .
C182 O6 C183 111.5(12) . .
C5 N1 C8 117.5(4) . .
C6 N2 C7 117.1(4) . .
C35P N3 C21 118.2(3) . .
C35 N4 C22 117.5(3) . .
C56 N5 C72 117.3(4) . .
C55 N6 C73 117.6(3) . .
C90 N7 C93 117.2(3) . .
C92 N8 C91 117.3(3) . .
C121 N9 C106 117.6(3) . .
C120 N10 C107 118.0(3) . .
C156 N11 C157 117.3(3) . .
C171 N12 C170 118.2(3) . .
C11 Si1 C12 108.81(19) . .
C11 Si1 C15 105.3(2) . .
C12 Si1 C15 110.4(2) . .
C11 Si1 C18 106.5(2) . .
C12 Si1 C18 108.63(19) . .
C15 Si1 C18 116.82(19) . .
C25 Si2 C26 105.9(2) . .
C25 Si2 C32 108.0(2) . .
C26 Si2 C32 112.1(2) . .
C25 Si2 C29 104.5(2) . .
C26 Si2 C29 110.2(2) . .
C32 Si2 C29 115.4(2) . .
C28 C26 C27 108.5(4) . .
C28 C26 Si2 111.6(3) . .
C27 C26 Si2 111.7(3) . .
C28 C26 H26 108.3 . .
C27 C26 H26 108.3 . .
Si2 C26 H26 108.3 . .
C26 C27 H27A 109.5 . .
C26 C27 H27B 109.5 . .
H27A C27 H27B 109.5 . .
C26 C27 H27C 109.5 . .
H27A C27 H27C 109.5 . .
H27B C27 H27C 109.5 . .
C26 C28 H28A 109.5 . .
C26 C28 H28B 109.5 . .
H28A C28 H28B 109.5 . .
C26 C28 H28C 109.5 . .
H28A C28 H28C 109.5 . .
H28B C28 H28C 109.5 . .
C31 C29 C30 112.5(5) . .
C31 C29 Si2 116.7(4) . .
C30 C29 Si2 113.7(4) . .
C31 C29 H29 104.0 . .
C30 C29 H29 104.0 . .
Si2 C29 H29 104.0 . .
C29 C30 H30A 109.5 . .
C29 C30 H30B 109.5 . .
H30A C30 H30B 109.5 . .
C29 C30 H30C 109.5 . .
H30A C30 H30C 109.5 . .
H30B C30 H30C 109.5 . .
C29 C31 H31A 109.5 . .
C29 C31 H31B 109.5 . .
H31A C31 H31B 109.5 . .
C29 C31 H31C 109.5 . .
H31A C31 H31C 109.5 . .
H31B C31 H31C 109.5 . .
C33 C32 C34 112.0(4) . .
C33 C32 Si2 112.9(4) . .
C34 C32 Si2 112.8(3) . .
C33 C32 H32 106.2 . .
C34 C32 H32 106.2 . .
Si2 C32 H32 106.2 . .
C32 C33 H33A 109.5 . .
C32 C33 H33B 109.5 . .
H33A C33 H33B 109.5 . .
C32 C33 H33C 109.5 . .
H33A C33 H33C 109.5 . .
H33B C33 H33C 109.5 . .
C32 C34 H34A 109.5 . .
C32 C34 H34B 109.5 . .
H34A C34 H34B 109.5 . .
C32 C34 H34C 109.5 . .
H34A C34 H34C 109.5 . .
H34B C34 H34C 109.5 . .
C25 Si2A C26A 105.6(5) . .
C25 Si2A C32A 98.6(5) . .
C26A Si2A C32A 115.8(6) . .
C25 Si2A C29A 108.3(6) . .
C26A Si2A C29A 114.9(6) . .
C32A Si2A C29A 111.9(6) . .
C28A C26A C27A 104.5(14) . .
C28A C26A Si2A 112.1(10) . .
C27A C26A Si2A 113.2(8) . .
C28A C26A H26A 109.0 . .
C27A C26A H26A 109.0 . .
Si2A C26A H26A 109.0 . .
C26A C27A H27D 109.5 . .
C26A C27A H27E 109.5 . .
H27D C27A H27E 109.5 . .
C26A C27A H27F 109.5 . .
H27D C27A H27F 109.5 . .
H27E C27A H27F 109.5 . .
C26A C28A H28D 109.5 . .
C26A C28A H28E 109.5 . .
H28D C28A H28E 109.5 . .
C26A C28A H28F 109.5 . .
H28D C28A H28F 109.5 . .
H28E C28A H28F 109.5 . .
C31A C29A C30A 108.7(14) . .
C31A C29A Si2A 113.1(12) . .
C30A C29A Si2A 114.2(13) . .
C31A C29A H29A 106.8 . .
C30A C29A H29A 106.8 . .
Si2A C29A H29A 106.8 . .
C29A C30A H30D 109.5 . .
C29A C30A H30E 109.5 . .
H30D C30A H30E 109.5 . .
C29A C30A H30F 109.5 . .
H30D C30A H30F 109.5 . .
H30E C30A H30F 109.5 . .
C29A C31A H31D 109.5 . .
C29A C31A H31E 109.5 . .
H31D C31A H31E 109.5 . .
C29A C31A H31F 109.5 . .
H31D C31A H31F 109.5 . .
H31E C31A H31F 109.5 . .
C33A C32A C34A 121.1(12) . .
C33A C32A Si2A 114.7(9) . .
C34A C32A Si2A 116.0(10) . .
C33A C32A H32A 99.6 . .
C34A C32A H32A 99.6 . .
Si2A C32A H32A 99.6 . .
C32A C33A H33D 109.5 . .
C32A C33A H33E 109.5 . .
H33D C33A H33E 109.5 . .
C32A C33A H33F 109.5 . .
H33D C33A H33F 109.5 . .
H33E C33A H33F 109.5 . .
C32A C34A H34D 109.5 . .
C32A C34A H34E 109.5 . .
H34D C34A H34E 109.5 . .
C32A C34A H34F 109.5 . .
H34D C34A H34F 109.5 . .
H34E C34A H34F 109.5 . .
C40 Si3 C47 107.4(2) . .
C40 Si3 C44 105.3(2) . .
C47 Si3 C44 117.5(2) . .
C40 Si3 C41 108.0(2) . .
C47 Si3 C41 108.7(2) . .
C44 Si3 C41 109.6(2) . .
C62 Si4 C69 105.54(19) . .
C62 Si4 C66 110.2(2) . .
C69 Si4 C66 109.1(2) . .
C62 Si4 C63 107.9(2) . .
C69 Si4 C63 115.4(2) . .
C66 Si4 C63 108.6(2) . .
C76 Si5 C83 112.1(3) . .
C76 Si5 C80 105.9(3) . .
C83 Si5 C80 113.0(4) . .
C76 Si5 C77 102.8(3) . .
C83 Si5 C77 109.7(4) . .
C80 Si5 C77 112.8(3) . .
C79 C77 C78 105.3(7) . .
C79 C77 Si5 110.5(6) . .
C78 C77 Si5 97.7(5) . .
C79 C77 H77 114.0 . .
C78 C77 H77 114.0 . .
Si5 C77 H77 114.0 . .
C77 C78 H78A 109.5 . .
C77 C78 H78B 109.5 . .
H78A C78 H78B 109.5 . .
C77 C78 H78C 109.5 . .
H78A C78 H78C 109.5 . .
H78B C78 H78C 109.5 . .
C77 C79 H79A 109.5 . .
C77 C79 H79B 109.5 . .
H79A C79 H79B 109.5 . .
C77 C79 H79C 109.5 . .
H79A C79 H79C 109.5 . .
H79B C79 H79C 109.5 . .
C81 C80 C82 109.2(7) . .
C81 C80 Si5 113.3(6) . .
C82 C80 Si5 111.2(6) . .
C81 C80 H80 107.6 . .
C82 C80 H80 107.6 . .
Si5 C80 H80 107.6 . .
C80 C81 H81A 109.5 . .
C80 C81 H81B 109.5 . .
H81A C81 H81B 109.5 . .
C80 C81 H81C 109.5 . .
H81A C81 H81C 109.5 . .
H81B C81 H81C 109.5 . .
C80 C82 H82A 109.5 . .
C80 C82 H82B 109.5 . .
H82A C82 H82B 109.5 . .
C80 C82 H82C 109.5 . .
H82A C82 H82C 109.5 . .
H82B C82 H82C 109.5 . .
C85 C83 C84 119.0(7) . .
C85 C83 Si5 121.9(7) . .
C84 C83 Si5 113.8(5) . .
C85 C83 H83 97.7 . .
C84 C83 H83 97.7 . .
Si5 C83 H83 97.7 . .
C83 C84 H84A 109.5 . .
C83 C84 H84B 109.5 . .
H84A C84 H84B 109.5 . .
C83 C84 H84C 109.5 . .
H84A C84 H84C 109.5 . .
H84B C84 H84C 109.5 . .
C83 C85 H85A 120.0 . .
C83 C85 H85B 120.0 . .
H85A C85 H85B 120.0 . .
C76 Si5A C83A 105.3(3) . .
C76 Si5A C77A 108.6(4) . .
C83A Si5A C77A 119.2(5) . .
C76 Si5A C80A 103.8(4) . .
C83A Si5A C80A 111.6(5) . .
C77A Si5A C80A 107.2(4) . .
C79A C77A C78A 104.9(9) . .
C79A C77A Si5A 117.8(7) . .
C78A C77A Si5A 104.1(6) . .
C79A C77A H77A 109.9 . .
C78A C77A H77A 109.9 . .
Si5A C77A H77A 109.9 . .
C77A C78A H78D 109.5 . .
C77A C78A H78E 109.5 . .
H78D C78A H78E 109.5 . .
C77A C78A H78F 109.5 . .
H78D C78A H78F 109.5 . .
H78E C78A H78F 109.5 . .
C77A C79A H79D 109.5 . .
C77A C79A H79E 109.5 . .
H79D C79A H79E 109.5 . .
C77A C79A H79F 109.5 . .
H79D C79A H79F 109.5 . .
H79E C79A H79F 109.5 . .
C81A C80A C82A 106.8(7) . .
C81A C80A Si5A 111.6(7) . .
C82A C80A Si5A 110.6(6) . .
C81A C80A H80A 109.3 . .
C82A C80A H80A 109.3 . .
Si5A C80A H80A 109.3 . .
C80A C81A H81D 109.5 . .
C80A C81A H81E 109.5 . .
H81D C81A H81E 109.5 . .
C80A C81A H81F 109.5 . .
H81D C81A H81F 109.5 . .
H81E C81A H81F 109.5 . .
C80A C82A H82D 109.5 . .
C80A C82A H82E 109.5 . .
H82D C82A H82E 109.5 . .
C80A C82A H82F 109.5 . .
H82D C82A H82F 109.5 . .
H82E C82A H82F 109.5 . .
C85A C83A C84A 107.4(8) . .
C85A C83A Si5A 127.3(8) . .
C84A C83A Si5A 123.3(6) . .
C85A C83A H83A 94.6 . .
C84A C83A H83A 94.6 . .
Si5A C83A H83A 94.6 . .
C83A C84A H84D 109.5 . .
C83A C84A H84E 109.5 . .
H84D C84A H84E 109.5 . .
C83A C84A H84F 109.5 . .
H84D C84A H84F 109.5 . .
H84E C84A H84F 109.5 . .
C83A C85A H85C 120.0 . .
C83A C85A H85D 120.0 . .
H85C C85A H85D 120.0 . .
C96 Si6 C103 104.1(2) . .
C96 Si6 C97 110.1(2) . .
C103 Si6 C97 111.1(2) . .
C96 Si6 C100 112.3(2) . .
C103 Si6 C100 114.9(2) . .
C97 Si6 C100 104.5(3) . .
C98 C97 C99 107.9(5) . .
C98 C97 Si6 115.3(4) . .
C99 C97 Si6 113.5(4) . .
C98 C97 H97 106.5 . .
C99 C97 H97 106.5 . .
Si6 C97 H97 106.5 . .
C97 C98 H98A 109.5 . .
C97 C98 H98B 109.5 . .
H98A C98 H98B 109.5 . .
C97 C98 H98C 109.5 . .
H98A C98 H98C 109.5 . .
H98B C98 H98C 109.5 . .
C97 C99 H99A 109.5 . .
C97 C99 H99B 109.5 . .
H99A C99 H99B 109.5 . .
C97 C99 H99C 109.5 . .
H99A C99 H99C 109.5 . .
H99B C99 H99C 109.5 . .
C102 C100 C101 112.8(5) . .
C102 C100 Si6 116.1(4) . .
C101 C100 Si6 111.2(4) . .
C102 C100 H100 105.2 . .
C101 C100 H100 105.2 . .
Si6 C100 H100 105.2 . .
C100 C101 H10A 109.5 . .
C100 C101 H10B 109.5 . .
H10A C101 H10B 109.5 . .
C100 C101 H10C 109.5 . .
H10A C101 H10C 109.5 . .
H10B C101 H10C 109.5 . .
C100 C102 H10D 109.5 . .
C100 C102 H10E 109.5 . .
H10D C102 H10E 109.5 . .
C100 C102 H10F 109.5 . .
H10D C102 H10F 109.5 . .
H10E C102 H10F 109.5 . .
C104 C103 C105 108.7(4) . .
C104 C103 Si6 115.6(4) . .
C105 C103 Si6 110.7(4) . .
C104 C103 H103 107.1 . .
C105 C103 H103 107.1 . .
Si6 C103 H103 107.1 . .
C103 C104 H10G 109.5 . .
C103 C104 H10H 109.5 . .
H10G C104 H10H 109.5 . .
C103 C104 H10I 109.5 . .
H10G C104 H10I 109.5 . .
H10H C104 H10I 109.5 . .
C103 C105 H10J 109.5 . .
C103 C105 H10K 109.5 . .
H10J C105 H10K 109.5 . .
C103 C105 H10L 109.5 . .
H10J C105 H10L 109.5 . .
H10K C105 H10L 109.5 . .
C96 Si6A C97A 111.5(5) . .
C96 Si6A C3A 115.0(5) . .
C97A Si6A C3A 110.9(5) . .
C96 Si6A C10A 99.1(5) . .
C97A Si6A C10A 107.6(6) . .
C3A Si6A C10A 112.0(5) . .
C98A C97A C99A 108.1(11) . .
C98A C97A Si6A 119.1(10) . .
C99A C97A Si6A 112.3(9) . .
C98A C97A H97A 105.4 . .
C99A C97A H97A 105.4 . .
Si6A C97A H97A 105.4 . .
C97A C98A H98D 109.5 . .
C97A C98A H98E 109.5 . .
H98D C98A H98E 109.5 . .
C97A C98A H98F 109.5 . .
H98D C98A H98F 109.5 . .
H98E C98A H98F 109.5 . .
C97A C99A H99D 109.5 . .
C97A C99A H99E 109.5 . .
H99D C99A H99E 109.5 . .
C97A C99A H99F 109.5 . .
H99D C99A H99F 109.5 . .
H99E C99A H99F 109.5 . .
C2A C10A C1A 112.5(11) . .
C2A C10A Si6A 120.7(10) . .
C1A C10A Si6A 111.0(9) . .
C2A C10A H10M 103.5 . .
C1A C10A H10M 103.5 . .
Si6A C10A H10M 103.5 . .
C10A C1A H1A1 109.5 . .
C10A C1A H1A2 109.5 . .
H1A1 C1A H1A2 109.5 . .
C10A C1A H1A3 109.5 . .
H1A1 C1A H1A3 109.5 . .
H1A2 C1A H1A3 109.5 . .
C10A C2A H2A1 109.5 . .
C10A C2A H2A2 109.5 . .
H2A1 C2A H2A2 109.5 . .
C10A C2A H2A3 109.5 . .
H2A1 C2A H2A3 109.5 . .
H2A2 C2A H2A3 109.5 . .
C4A C3A C5A 109.8(11) . .
C4A C3A Si6A 115.2(9) . .
C5A C3A Si6A 107.5(8) . .
C4A C3A H3A 108.0 . .
C5A C3A H3A 108.0 . .
Si6A C3A H3A 108.0 . .
C3A C4A H4A1 109.5 . .
C3A C4A H4A2 109.5 . .
H4A1 C4A H4A2 109.5 . .
C3A C4A H4A3 109.5 . .
H4A1 C4A H4A3 109.5 . .
H4A2 C4A H4A3 109.5 . .
C3A C5A H5A1 109.5 . .
C3A C5A H5A2 109.5 . .
H5A1 C5A H5A2 109.5 . .
C3A C5A H5A3 109.5 . .
H5A1 C5A H5A3 109.5 . .
H5A2 C5A H5A3 109.5 . .
C110 Si7 C117 104.4(2) . .
C110 Si7 C114 108.9(2) . .
C117 Si7 C114 113.7(2) . .
C110 Si7 C111 106.8(2) . .
C117 Si7 C111 111.1(2) . .
C114 Si7 C111 111.4(2) . .
C127 Si8 C126 106.7(3) . .
C127 Si8 C133 113.6(3) . .
C126 Si8 C133 108.1(3) . .
C127 Si8 C130 111.6(3) . .
C126 Si8 C130 105.5(3) . .
C133 Si8 C130 111.0(3) . .
C129 C127 C128 110.8(5) . .
C129 C127 Si8 116.8(5) . .
C128 C127 Si8 111.5(3) . .
C129 C127 H127 105.6 . .
C128 C127 H127 105.6 . .
Si8 C127 H127 105.6 . .
C127 C128 H12A 109.5 . .
C127 C128 H12B 109.5 . .
H12A C128 H12B 109.5 . .
C127 C128 H12C 109.5 . .
H12A C128 H12C 109.5 . .
H12B C128 H12C 109.5 . .
C127 C129 H12D 109.5 . .
C127 C129 H12E 109.5 . .
H12D C129 H12E 109.5 . .
C127 C129 H12F 109.5 . .
H12D C129 H12F 109.5 . .
H12E C129 H12F 109.5 . .
C132 C130 C131 109.1(6) . .
C132 C130 Si8 115.7(5) . .
C131 C130 Si8 110.0(5) . .
C132 C130 H130 107.2 . .
C131 C130 H130 107.2 . .
Si8 C130 H130 107.2 . .
C130 C131 H13D 109.5 . .
C130 C131 H13E 109.5 . .
H13D C131 H13E 109.5 . .
C130 C131 H13F 109.5 . .
H13D C131 H13F 109.5 . .
H13E C131 H13F 109.5 . .
C130 C132 H13G 109.5 . .
C130 C132 H13H 109.5 . .
H13G C132 H13H 109.5 . .
C130 C132 H13I 109.5 . .
H13G C132 H13I 109.5 . .
H13H C132 H13I 109.5 . .
C134 C133 C135 110.9(6) . .
C134 C133 Si8 112.6(5) . .
C135 C133 Si8 115.7(4) . .
C134 C133 H133 105.6 . .
C135 C133 H133 105.6 . .
Si8 C133 H133 105.6 . .
C133 C134 H13J 109.5 . .
C133 C134 H13K 109.5 . .
H13J C134 H13K 109.5 . .
C133 C134 H13L 109.5 . .
H13J C134 H13L 109.5 . .
H13K C134 H13L 109.5 . .
C133 C135 H13M 109.5 . .
C133 C135 H13N 109.5 . .
H13M C135 H13N 109.5 . .
C133 C135 H13O 109.5 . .
H13M C135 H13O 109.5 . .
H13N C135 H13O 109.5 . .
C27B Si8B C126 108.6(5) . .
C27B Si8B C30B 115.9(7) . .
C126 Si8B C30B 108.3(5) . .
C27B Si8B C33B 115.0(5) . .
C126 Si8B C33B 102.9(5) . .
C30B Si8B C33B 105.2(5) . .
C29B C27B C28B 110.6(11) . .
C29B C27B Si8B 115.1(8) . .
C28B C27B Si8B 115.7(8) . .
C29B C27B H27G 104.7 . .
C28B C27B H27G 104.7 . .
Si8B C27B H27G 104.7 . .
C27B C28B H28G 109.5 . .
C27B C28B H28H 109.5 . .
H28G C28B H28H 109.5 . .
C27B C28B H28I 109.5 . .
H28G C28B H28I 109.5 . .
H28H C28B H28I 109.5 . .
C27B C29B H29B 109.5 . .
C27B C29B H29C 109.5 . .
H29B C29B H29C 109.5 . .
C27B C29B H29D 109.5 . .
H29B C29B H29D 109.5 . .
H29C C29B H29D 109.5 . .
C32B C30B C31B 114.1(13) . .
C32B C30B Si8B 123.5(9) . .
C31B C30B Si8B 110.1(8) . .
C32B C30B H30G 101.8 . .
C31B C30B H30G 101.8 . .
Si8B C30B H30G 101.8 . .
C30B C31B H31G 109.5 . .
C30B C31B H31H 109.5 . .
H31G C31B H31H 109.5 . .
C30B C31B H31I 109.5 . .
H31G C31B H31I 109.5 . .
H31H C31B H31I 109.5 . .
C30B C32B H32B 109.5 . .
C30B C32B H32C 109.5 . .
H32B C32B H32C 109.5 . .
C30B C32B H32D 109.5 . .
H32B C32B H32D 109.5 . .
H32C C32B H32D 109.5 . .
C34B C33B C35B 97.0(10) . .
C34B C33B Si8B 109.8(9) . .
C35B C33B Si8B 105.6(9) . .
C34B C33B H33G 114.3 . .
C35B C33B H33G 114.3 . .
Si8B C33B H33G 114.3 . .
C33B C34B H34G 109.5 . .
C33B C34B H34H 109.5 . .
H34G C34B H34H 109.5 . .
C33B C34B H34I 109.5 . .
H34G C34B H34I 109.5 . .
H34H C34B H34I 109.5 . .
C33B C35B H35A 109.5 . .
C33B C35B H35B 109.5 . .
H35A C35B H35B 109.5 . .
C33B C35B H35C 109.5 . .
H35A C35B H35C 109.5 . .
H35B C35B H35C 109.5 . .
C144 Si9 C148 106.2(2) . .
C144 Si9 C145 104.1(2) . .
C148 Si9 C145 115.2(2) . .
C144 Si9 C151 109.1(2) . .
C148 Si9 C151 110.9(2) . .
C145 Si9 C151 110.8(2) . .
C160 Si10 C164 109.8(2) . .
C160 Si10 C161 106.9(3) . .
C164 Si10 C161 108.1(3) . .
C160 Si10 C167 103.6(2) . .
C164 Si10 C167 115.8(3) . .
C161 Si10 C167 112.3(3) . .
C163 C161 C162 106.4(6) . .
C163 C161 Si10 113.3(5) . .
C162 C161 Si10 115.9(5) . .
C163 C161 H161 106.9 . .
C162 C161 H161 106.9 . .
Si10 C161 H161 106.9 . .
C161 C162 H16D 109.5 . .
C161 C162 H16E 109.5 . .
H16D C162 H16E 109.5 . .
C161 C162 H16F 109.5 . .
H16D C162 H16F 109.5 . .
H16E C162 H16F 109.5 . .
C161 C163 H16G 109.5 . .
C161 C163 H16H 109.5 . .
H16G C163 H16H 109.5 . .
C161 C163 H16I 109.5 . .
H16G C163 H16I 109.5 . .
H16H C163 H16I 109.5 . .
C166 C164 C165 108.1(5) . .
C166 C164 Si10 113.1(4) . .
C165 C164 Si10 115.1(4) . .
C166 C164 H164 106.7 . .
C165 C164 H164 106.7 . .
Si10 C164 H164 106.7 . .
C164 C165 H16J 109.5 . .
C164 C165 H16K 109.5 . .
H16J C165 H16K 109.5 . .
C164 C165 H16L 109.5 . .
H16J C165 H16L 109.5 . .
H16K C165 H16L 109.5 . .
C164 C166 H16M 109.5 . .
C164 C166 H16N 109.5 . .
H16M C166 H16N 109.5 . .
C164 C166 H16O 109.5 . .
H16M C166 H16O 109.5 . .
H16N C166 H16O 109.5 . .
C169 C167 C168 116.9(6) . .
C169 C167 Si10 115.7(5) . .
C168 C167 Si10 109.4(4) . .
C169 C167 H167 104.4 . .
C168 C167 H167 104.4 . .
Si10 C167 H167 104.4 . .
C167 C168 H16P 109.5 . .
C167 C168 H16Q 109.5 . .
H16P C168 H16Q 109.5 . .
C167 C168 H16R 109.5 . .
H16P C168 H16R 109.5 . .
H16Q C168 H16R 109.5 . .
C167 C169 H16S 109.5 . .
C167 C169 H16T 109.5 . .
H16S C169 H16T 109.5 . .
C167 C169 H16U 109.5 . .
H16S C169 H16U 109.5 . .
H16T C169 H16U 109.5 . .
C160 Si1A C64A 105.1(4) . .
C160 Si1A C61A 110.3(5) . .
C64A Si1A C61A 103.9(6) . .
C160 Si1A C67A 107.9(4) . .
C64A Si1A C67A 114.1(5) . .
C61A Si1A C67A 114.9(6) . .
C63A C61A C62A 105.1(11) . .
C63A C61A Si1A 116.2(9) . .
C62A C61A Si1A 113.6(8) . .
C63A C61A H61A 107.2 . .
C62A C61A H61A 107.2 . .
Si1A C61A H61A 107.2 . .
C61A C62A H62A 109.5 . .
C61A C62A H62B 109.5 . .
H62A C62A H62B 109.5 . .
C61A C62A H62C 109.5 . .
H62A C62A H62C 109.5 . .
H62B C62A H62C 109.5 . .
C61A C63A H63A 109.5 . .
C61A C63A H63B 109.5 . .
H63A C63A H63B 109.5 . .
C61A C63A H63C 109.5 . .
H63A C63A H63C 109.5 . .
H63B C63A H63C 109.5 . .
C66A C64A C65A 107.9(10) . .
C66A C64A Si1A 116.7(9) . .
C65A C64A Si1A 113.4(8) . .
C66A C64A H64D 106.0 . .
C65A C64A H64D 106.0 . .
Si1A C64A H64D 106.0 . .
C64A C65A H65D 109.5 . .
C64A C65A H65E 109.5 . .
H65D C65A H65E 109.5 . .
C64A C65A H65F 109.5 . .
H65D C65A H65F 109.5 . .
H65E C65A H65F 109.5 . .
C64A C66A H66A 109.5 . .
C64A C66A H66B 109.5 . .
H66A C66A H66B 109.5 . .
C64A C66A H66C 109.5 . .
H66A C66A H66C 109.5 . .
H66B C66A H66C 109.5 . .
C69A C67A C68A 125.8(11) . .
C69A C67A Si1A 117.8(8) . .
C68A C67A Si1A 115.4(9) . .
C69A C67A H67D 93.3 . .
C68A C67A H67D 93.3 . .
Si1A C67A H67D 93.3 . .
C67A C68A H68D 109.5 . .
C67A C68A H68E 109.5 . .
H68D C68A H68E 109.5 . .
C67A C68A H68F 109.5 . .
H68D C68A H68F 109.5 . .
H68E C68A H68F 109.5 . .
C67A C69A H69A 109.5 . .
C67A C69A H69B 109.5 . .
H69A C69A H69B 109.5 . .
C67A C69A H69C 109.5 . .
H69A C69A H69C 109.5 . .
H69B C69A H69C 109.5 . .

loop_
_geom_bond_atom_site_label_1
_geom_bond_atom_site_label_2
_geom_bond_distance
_geom_bond_site_symmetry_2
C1 C2 1.348(6) .
C1 C6 1.430(5) .
C1 H1 0.9500 .
C2 C3 1.421(7) .
C2 H2 0.9500 .
C3 C4 1.351(6) .
C3 H3 0.9500 .
C4 C5 1.437(6) .
C4 H4 0.9500 .
C5 N1 1.313(5) .
C5 C6 1.433(6) .
C6 N2 1.332(5) .
C7 N2 1.350(5) .
C7 C23 1.422(5) .
C7 C8 1.442(6) .
C8 N1 1.378(5) .
C8 C9 1.392(5) .
C9 C21 1.409(5) .
C9 C10 1.434(6) .
C10 C11 1.225(6) .
C11 Si1 1.842(4) .
C12 C14 1.527(7) .
C12 C13 1.541(6) .
C12 Si1 1.853(4) .
C12 H12 1.0000 .
C13 H13A 0.9800 .
C13 H13B 0.9800 .
C13 H13C 0.9800 .
C14 H14A 0.9800 .
C14 H14B 0.9800 .
C14 H14C 0.9800 .
C15 C16 1.546(7) .
C15 C17 1.562(7) .
C15 Si1 1.857(5) .
C15 H15 1.0000 .
C16 H16A 0.9800 .
C16 H16B 0.9800 .
C16 H16C 0.9800 .
C17 H17A 0.9800 .
C17 H17B 0.9800 .
C17 H17C 0.9800 .
C18 C19 1.531(6) .
C18 C20 1.538(6) .
C18 Si1 1.883(4) .
C18 H18 1.0000 .
C19 H19A 0.9800 .
C19 H19B 0.9800 .
C19 H19C 0.9800 .
C20 H20A 0.9800 .
C20 H20B 0.9800 .
C20 H20C 0.9800 .
C21 N3 1.360(4) .
C21 C22 1.439(5) .
C22 N4 1.381(5) .
C22 C23 1.392(5) .
C23 C24 1.427(6) .
C24 C25 1.197(6) .
C25 Si2A 1.839(8) .
C25 Si2 1.840(4) .
C35 N4 1.319(4) .
C35 C35P 1.442(5) .
C35 C60 1.479(5) .
C35P N3 1.322(5) .
C35P C36 1.450(5) .
C36 C52 1.403(5) .
C36 C37 1.424(6) .
C37 C38 1.386(5) .
C37 H37 0.9500 .
C38 C50 1.410(6) .
C38 C39 1.427(6) .
C39 C40 1.220(7) .
C40 Si3 1.841(5) .
C41 C42 1.506(7) .
C41 C43 1.507(6) .
C41 Si3 1.904(5) .
C41 H41 1.0000 .
C42 H42A 0.9800 .
C42 H42B 0.9800 .
C42 H42C 0.9800 .
C43 H43A 0.9800 .
C43 H43B 0.9800 .
C43 H43C 0.9800 .
C44 C45 1.534(7) .
C44 C46 1.550(7) .
C44 Si3 1.886(5) .
C44 H44 1.0000 .
C45 H45A 0.9800 .
C45 H45B 0.9800 .
C45 H45C 0.9800 .
C46 H46A 0.9800 .
C46 H46B 0.9800 .
C46 H46C 0.9800 .
C47 C48 1.494(8) .
C47 C49 1.543(7) .
C47 Si3 1.860(5) .
C47 H47 1.0000 .
C48 H48A 0.9800 .
C48 H48B 0.9800 .
C48 H48C 0.9800 .
C49 H49A 0.9800 .
C49 H49B 0.9800 .
C49 H49C 0.9800 .
C50 C51 1.388(6) .
C50 H50 0.9500 .
C51 C52 1.386(5) .
C51 C56 1.460(5) .
C52 C53 1.486(6) .
C53 C54 1.398(5) .
C53 C60 1.407(5) .
C54 C57 1.396(6) .
C54 C55 1.462(5) .
C55 N6 1.322(5) .
C55 C56 1.430(6) .
C56 N5 1.296(5) .
C57 C58 1.389(5) .
C57 H57 0.9500 .
C58 C59 1.408(5) .
C58 C61 1.453(6) .
C59 C60 1.386(6) .
C59 H59 0.9500 .
C61 C62 1.207(6) .
C62 Si4 1.847(5) .
C63 C65 1.512(7) .
C63 C64 1.522(7) .
C63 Si4 1.873(4) .
C63 H63 1.0000 .
C64 H64A 0.9800 .
C64 H64B 0.9800 .
C64 H64C 0.9800 .
C65 H65A 0.9800 .
C65 H65B 0.9800 .
C65 H65C 0.9800 .
C66 C67 1.541(7) .
C66 C68 1.548(7) .
C66 Si4 1.870(5) .
C66 H66 1.0000 .
C67 H67A 0.9800 .
C67 H67B 0.9800 .
C67 H67C 0.9800 .
C68 H68A 0.9800 .
C68 H68B 0.9800 .
C68 H68C 0.9800 .
C69 C71 1.496(6) .
C69 C70 1.537(7) .
C69 Si4 1.863(4) .
C69 H69 1.0000 .
C70 H70A 0.9800 .
C70 H70B 0.9800 .
C70 H70C 0.9800 .
C71 H71A 0.9800 .
C71 H71B 0.9800 .
C71 H71C 0.9800 .
C72 N5 1.369(5) .
C72 C74 1.418(5) 2_676
C72 C73 1.431(6) .
C73 N6 1.379(4) .
C73 C74 1.416(5) .
C74 C75 1.412(6) .
C74 C72 1.418(5) 2_676
C75 C76 1.203(6) .
C76 Si5 1.824(5) .
C76 Si5A 1.843(5) .
C86 C87 1.360(6) .
C86 C91 1.429(5) .
C86 H86 0.9500 .
C87 C88 1.425(7) .
C87 H87 0.9500 .
C88 C89 1.347(6) .
C88 H88 0.9500 .
C89 C90 1.433(5) .
C89 H89 0.9500 .
C90 N7 1.324(5) .
C90 C91 1.457(6) .
C91 N8 1.345(5) .
C92 N8 1.342(4) .
C92 C108 1.420(5) .
C92 C93 1.444(5) .
C93 N7 1.357(5) .
C93 C94 1.416(5) .
C94 C95 1.421(5) .
C94 C106 1.430(5) .
C95 C96 1.202(6) .
C96 Si6A 1.837(7) .
C96 Si6 1.843(4) .
C106 N9 1.354(4) .
C106 C107 1.446(5) .
C107 N10 1.381(4) .
C107 C108 1.382(5) .
C108 C109 1.425(6) .
C109 C110 1.204(6) .
C110 Si7 1.847(5) .
C111 C112 1.521(7) .
C111 C113 1.529(8) .
C111 Si7 1.877(4) .
C111 H111 1.0000 .
C112 H11A 0.9800 .
C112 H11B 0.9800 .
C112 H11C 0.9800 .
C113 H11D 0.9800 .
C113 H11E 0.9800 .
C113 H11F 0.9800 .
C114 C115 1.520(7) .
C114 C116 1.542(6) .
C114 Si7 1.872(4) .
C114 H114 1.0000 .
C115 H11G 0.9800 .
C115 H11H 0.9800 .
C115 H11I 0.9800 .
C116 H11J 0.9800 .
C116 H11K 0.9800 .
C116 H11L 0.9800 .
C117 C119 1.536(7) .
C117 C118 1.560(8) .
C117 Si7 1.854(5) .
C117 H117 1.0000 .
C118 H11M 0.9800 .
C118 H11N 0.9800 .
C118 H11O 0.9800 .
C119 H11P 0.9800 .
C119 H11Q 0.9800 .
C119 H11R 0.9800 .
C120 N10 1.301(4) .
C120 C140 1.456(5) .
C120 C121 1.465(5) .
C121 N9 1.329(4) .
C121 C122 1.443(5) .
C122 C123 1.404(5) .
C122 C138 1.428(5) .
C123 C124 1.385(5) .
C123 H123 0.9500 .
C124 C136 1.389(5) .
C124 C125 1.450(6) .
C125 C126 1.217(6) .
C126 Si8B 1.826(7) .
C126 Si8 1.840(5) .
C136 C137 1.405(5) .
C136 H136 0.9500 .
C137 C138 1.393(4) .
C137 C171 1.460(4) 2_757
C138 C139 1.453(5) .
C139 C155 1.415(5) .
C139 C140 1.418(5) .
C140 C141 1.409(5) .
C141 C142 1.405(5) .
C141 H141 0.9500 .
C142 C154 1.394(5) .
C142 C143 1.435(6) .
C143 C144 1.217(6) .
C144 Si9 1.838(5) .
C145 C147 1.535(7) .
C145 C146 1.550(7) .
C145 Si9 1.879(5) .
C145 H145 1.0000 .
C146 H14D 0.9800 .
C146 H14E 0.9800 .
C146 H14F 0.9800 .
C147 H14G 0.9800 .
C147 H14H 0.9800 .
C147 H14I 0.9800 .
C148 C149 1.516(7) .
C148 C150 1.534(7) .
C148 Si9 1.867(4) .
C148 H148 1.0000 .
C149 H14J 0.9800 .
C149 H14K 0.9800 .
C149 H14L 0.9800 .
C150 H15A 0.9800 .
C150 H15B 0.9800 .
C150 H15C 0.9800 .
C151 C153 1.498(7) .
C151 C152 1.504(7) .
C151 Si9 1.891(5) .
C151 H151 1.0000 .
C152 H15D 0.9800 .
C152 H15E 0.9800 .
C152 H15F 0.9800 .
C153 H15G 0.9800 .
C153 H15H 0.9800 .
C153 H15I 0.9800 .
C154 C155 1.405(5) .
C154 H154 0.9500 .
C155 C156 1.444(5) .
C156 N11 1.333(4) .
C156 C171 1.450(5) 2_757
C157 N11 1.341(4) .
C157 C158 1.435(5) .
C157 C170 1.445(5) 2_757
C158 C170 1.370(4) .
C158 C159 1.419(5) .
C159 C160 1.205(6) .
C160 Si10 1.830(5) .
C160 Si1A 1.845(7) .
C170 N12 1.378(4) .
C170 C157 1.445(5) 2_757
C171 N12 1.313(4) .
C171 C156 1.450(5) 2_757
C171 C137 1.460(4) 2_757
C172 C175 1.397(16) .
C172 O1 1.577(15) .
C173 C174 1.504(16) .
C173 O2 1.560(14) .
C174 O1 1.523(14) .
C175 O2 1.564(12) .
C176 O3 1.399(7) .
C176 C179 1.456(10) .
C177 C178 1.491(9) .
C177 O3 1.495(7) .
C178 O4 1.432(8) .
C179 O4 1.522(8) .
C180 O5 1.381(13) .
C180 C183 1.437(14) .
C181 C182 1.472(14) .
C181 O5 1.475(14) .
C182 O6 1.410(13) .
C183 O6 1.550(15) .
Si2 C26 1.867(4) .
Si2 C32 1.872(5) .
Si2 C29 1.878(6) .
C26 C28 1.524(7) .
C26 C27 1.538(7) .
C26 H26 1.0000 .
C27 H27A 0.9800 .
C27 H27B 0.9800 .
C27 H27C 0.9800 .
C28 H28A 0.9800 .
C28 H28B 0.9800 .
C28 H28C 0.9800 .
C29 C31 1.475(7) .
C29 C30 1.504(8) .
C29 H29 1.0000 .
C30 H30A 0.9800 .
C30 H30B 0.9800 .
C30 H30C 0.9800 .
C31 H31A 0.9800 .
C31 H31B 0.9800 .
C31 H31C 0.9800 .
C32 C33 1.534(7) .
C32 C34 1.561(6) .
C32 H32 1.0000 .
C33 H33A 0.9800 .
C33 H33B 0.9800 .
C33 H33C 0.9800 .
C34 H34A 0.9800 .
C34 H34B 0.9800 .
C34 H34C 0.9800 .
Si2A C26A 1.844(10) .
Si2A C32A 1.865(11) .
Si2A C29A 1.886(12) .
C26A C28A 1.533(15) .
C26A C27A 1.539(15) .
C26A H26A 1.0000 .
C27A H27D 0.9800 .
C27A H27E 0.9800 .
C27A H27F 0.9800 .
C28A H28D 0.9800 .
C28A H28E 0.9800 .
C28A H28F 0.9800 .
C29A C31A 1.494(14) .
C29A C30A 1.506(14) .
C29A H29A 1.0000 .
C30A H30D 0.9800 .
C30A H30E 0.9800 .
C30A H30F 0.9800 .
C31A H31D 0.9800 .
C31A H31E 0.9800 .
C31A H31F 0.9800 .
C32A C33A 1.514(15) .
C32A C34A 1.537(15) .
C32A H32A 1.0000 .
C33A H33D 0.9800 .
C33A H33E 0.9800 .
C33A H33F 0.9800 .
C34A H34D 0.9800 .
C34A H34E 0.9800 .
C34A H34F 0.9800 .
Si5 C83 1.861(7) .
Si5 C80 1.863(8) .
Si5 C77 1.898(7) .
C77 C79 1.424(11) .
C77 C78 1.824(12) .
C77 H77 1.0000 .
C78 H78A 0.9800 .
C78 H78B 0.9800 .
C78 H78C 0.9800 .
C79 H79A 0.9800 .
C79 H79B 0.9800 .
C79 H79C 0.9800 .
C80 C81 1.510(10) .
C80 C82 1.595(10) .
C80 H80 1.0000 .
C81 H81A 0.9800 .
C81 H81B 0.9800 .
C81 H81C 0.9800 .
C82 H82A 0.9800 .
C82 H82B 0.9800 .
C82 H82C 0.9800 .
C83 C85 1.356(9) .
C83 C84 1.501(10) .
C83 H83 1.0000 .
C84 H84A 0.9800 .
C84 H84B 0.9800 .
C84 H84C 0.9800 .
C85 H85A 0.9500 .
C85 H85B 0.9500 .
Si5A C83A 1.844(7) .
Si5A C77A 1.878(8) .
Si5A C80A 1.883(9) .
C77A C79A 1.415(11) .
C77A C78A 1.837(12) .
C77A H77A 1.0000 .
C78A H78D 0.9800 .
C78A H78E 0.9800 .
C78A H78F 0.9800 .
C79A H79D 0.9800 .
C79A H79E 0.9800 .
C79A H79F 0.9800 .
C80A C81A 1.526(10) .
C80A C82A 1.589(11) .
C80A H80A 1.0000 .
C81A H81D 0.9800 .
C81A H81E 0.9800 .
C81A H81F 0.9800 .
C82A H82D 0.9800 .
C82A H82E 0.9800 .
C82A H82F 0.9800 .
C83A C85A 1.354(11) .
C83A C84A 1.484(12) .
C83A H83A 1.0000 .
C84A H84D 0.9800 .
C84A H84E 0.9800 .
C84A H84F 0.9800 .
C85A H85C 0.9500 .
C85A H85D 0.9500 .
Si6 C103 1.848(5) .
Si6 C97 1.862(5) .
Si6 C100 1.880(6) .
C97 C98 1.472(8) .
C97 C99 1.551(7) .
C97 H97 1.0000 .
C98 H98A 0.9800 .
C98 H98B 0.9800 .
C98 H98C 0.9800 .
C99 H99A 0.9800 .
C99 H99B 0.9800 .
C99 H99C 0.9800 .
C100 C102 1.490(7) .
C100 C101 1.591(8) .
C100 H100 1.0000 .
C101 H10A 0.9800 .
C101 H10B 0.9800 .
C101 H10C 0.9800 .
C102 H10D 0.9800 .
C102 H10E 0.9800 .
C102 H10F 0.9800 .
C103 C104 1.528(7) .
C103 C105 1.591(7) .
C103 H103 1.0000 .
C104 H10G 0.9800 .
C104 H10H 0.9800 .
C104 H10I 0.9800 .
C105 H10J 0.9800 .
C105 H10K 0.9800 .
C105 H10L 0.9800 .
Si6A C97A 1.840(10) .
Si6A C3A 1.854(10) .
Si6A C10A 1.882(11) .
C97A C98A 1.475(15) .
C97A C99A 1.549(14) .
C97A H97A 1.0000 .
C98A H98D 0.9800 .
C98A H98E 0.9800 .
C98A H98F 0.9800 .
C99A H99D 0.9800 .
C99A H99E 0.9800 .
C99A H99F 0.9800 .
C10A C2A 1.489(15) .
C10A C1A 1.602(14) .
C10A H10M 1.0000 .
C1A H1A1 0.9800 .
C1A H1A2 0.9800 .
C1A H1A3 0.9800 .
C2A H2A1 0.9800 .
C2A H2A2 0.9800 .
C2A H2A3 0.9800 .
C3A C4A 1.523(13) .
C3A C5A 1.603(14) .
C3A H3A 1.0000 .
C4A H4A1 0.9800 .
C4A H4A2 0.9800 .
C4A H4A3 0.9800 .
C5A H5A1 0.9800 .
C5A H5A2 0.9800 .
C5A H5A3 0.9800 .
Si8 C127 1.825(5) .
Si8 C133 1.843(6) .
Si8 C130 1.873(6) .
C127 C129 1.521(8) .
C127 C128 1.654(8) .
C127 H127 1.0000 .
C128 H12A 0.9800 .
C128 H12B 0.9800 .
C128 H12C 0.9800 .
C129 H12D 0.9800 .
C129 H12E 0.9800 .
C129 H12F 0.9800 .
C130 C132 1.471(9) .
C130 C131 1.584(8) .
C130 H130 1.0000 .
C131 H13D 0.9800 .
C131 H13E 0.9800 .
C131 H13F 0.9800 .
C132 H13G 0.9800 .
C132 H13H 0.9800 .
C132 H13I 0.9800 .
C133 C134 1.504(9) .
C133 C135 1.573(10) .
C133 H133 1.0000 .
C134 H13J 0.9800 .
C134 H13K 0.9800 .
C134 H13L 0.9800 .
C135 H13M 0.9800 .
C135 H13N 0.9800 .
C135 H13O 0.9800 .
Si8B C27B 1.806(9) .
Si8B C30B 1.858(10) .
Si8B C33B 1.868(10) .
C27B C29B 1.526(14) .
C27B C28B 1.655(14) .
C27B H27G 1.0000 .
C28B H28G 0.9800 .
C28B H28H 0.9800 .
C28B H28I 0.9800 .
C29B H29B 0.9800 .
C29B H29C 0.9800 .
C29B H29D 0.9800 .
C30B C32B 1.434(12) .
C30B C31B 1.581(15) .
C30B H30G 1.0000 .
C31B H31G 0.9800 .
C31B H31H 0.9800 .
C31B H31I 0.9800 .
C32B H32B 0.9800 .
C32B H32C 0.9800 .
C32B H32D 0.9800 .
C33B C34B 1.541(15) .
C33B C35B 1.646(14) .
C33B H33G 1.0000 .
C34B H34G 0.9800 .
C34B H34H 0.9800 .
C34B H34I 0.9800 .
C35B H35A 0.9800 .
C35B H35B 0.9800 .
C35B H35C 0.9800 .
Si10 C164 1.841(6) .
Si10 C161 1.841(6) .
Si10 C167 1.894(6) .
C161 C163 1.472(10) .
C161 C162 1.507(8) .
C161 H161 1.0000 .
C162 H16D 0.9800 .
C162 H16E 0.9800 .
C162 H16F 0.9800 .
C163 H16G 0.9800 .
C163 H16H 0.9800 .
C163 H16I 0.9800 .
C164 C166 1.515(8) .
C164 C165 1.532(8) .
C164 H164 1.0000 .
C165 H16J 0.9800 .
C165 H16K 0.9800 .
C165 H16L 0.9800 .
C166 H16M 0.9800 .
C166 H16N 0.9800 .
C166 H16O 0.9800 .
C167 C169 1.451(9) .
C167 C168 1.598(9) .
C167 H167 1.0000 .
C168 H16P 0.9800 .
C168 H16Q 0.9800 .
C168 H16R 0.9800 .
C169 H16S 0.9800 .
C169 H16T 0.9800 .
C169 H16U 0.9800 .
Si1A C64A 1.846(11) .
Si1A C61A 1.849(10) .
Si1A C67A 1.884(10) .
C61A C63A 1.467(15) .
C61A C62A 1.524(13) .
C61A H61A 1.0000 .
C62A H62A 0.9800 .
C62A H62B 0.9800 .
C62A H62C 0.9800 .
C63A H63A 0.9800 .
C63A H63B 0.9800 .
C63A H63C 0.9800 .
C64A C66A 1.505(13) .
C64A C65A 1.535(14) .
C64A H64D 1.0000 .
C65A H65D 0.9800 .
C65A H65E 0.9800 .
C65A H65F 0.9800 .
C66A H66A 0.9800 .
C66A H66B 0.9800 .
C66A H66C 0.9800 .
C67A C69A 1.449(15) .
C67A C68A 1.588(13) .
C67A H67D 1.0000 .
C68A H68D 0.9800 .
C68A H68E 0.9800 .
C68A H68F 0.9800 .
C69A H69A 0.9800 .
C69A H69B 0.9800 .
C69A H69C 0.9800 .
